data_7001006
loop_
_publ_author_name
'Feltham, Humphrey L. C.'
'Cl\'erac, Rodolphe'
'Brooker, Sally'

_publ_section_title
;
 Hexa-, hepta- and dodeca-nuclear nickel(II) complexes of three
 Schiff-base ligands derived from 1,4-diformyl-2,3-dihydroxybenzene
;
_journal_coden_ASTM DTARAF
_journal_issue 16
_journal_name_full 'Dalton Transactions'
_journal_page_first 2965
_journal_page_last 2973
_journal_paper_doi 10.1039/b821782c
_journal_year 2009
_chemical_formula_sum 'C48.5 H81 N4 Ni6 O26'
_chemical_formula_weight 1488.43
_space_group_IT_number 2
_symmetry_cell_setting triclinic
_symmetry_space_group_name_Hall '-P 1'
_symmetry_space_group_name_H-M 'P -1'
_atom_sites_solution_hydrogens geom
_atom_sites_solution_primary direct
_atom_sites_solution_secondary difmap
_audit_creation_method SHELXL-97
_cell_angle_alpha 81.176(2)
_cell_angle_beta 77.741(2)
_cell_angle_gamma 74.981(2)
_cell_formula_units_Z 2
_cell_length_a 11.0545(6)
_cell_length_b 13.1060(6)
_cell_length_c 22.7396(11)
_cell_measurement_reflns_used 5223
_cell_measurement_temperature 91(2)
_cell_measurement_theta_max 25.748
_cell_measurement_theta_min 2.1905
_cell_volume 3092.5(3)
_computing_structure_refinement 'SHELXL-97 (Sheldrick, 1997)'
_computing_structure_solution 'SHELXS-97 (Sheldrick, 1990)'
_diffrn_ambient_temperature 91(2)
_diffrn_measured_fraction_theta_full 0.987
_diffrn_measured_fraction_theta_max 0.987
_diffrn_measurement_device_type 'Bruker Kappa Apex II area detector'
_diffrn_measurement_method '\f and \w scans'
_diffrn_radiation_monochromator graphite
_diffrn_radiation_source 'fine-focus sealed tube'
_diffrn_radiation_type MoK\a
_diffrn_radiation_wavelength 0.71073
_diffrn_reflns_av_R_equivalents 0.0850
_diffrn_reflns_av_sigmaI/netI 0.1173
_diffrn_reflns_limit_h_max 13
_diffrn_reflns_limit_h_min -13
_diffrn_reflns_limit_k_max 13
_diffrn_reflns_limit_k_min -16
_diffrn_reflns_limit_l_max 28
_diffrn_reflns_limit_l_min -28
_diffrn_reflns_number 40197
_diffrn_reflns_theta_full 26.40
_diffrn_reflns_theta_max 26.40
_diffrn_reflns_theta_min 1.62
_exptl_absorpt_coefficient_mu 1.872
_exptl_absorpt_correction_T_max 1.000
_exptl_absorpt_correction_T_min 0.872
_exptl_absorpt_correction_type multi-scan
_exptl_absorpt_process_details 'SCALE (Bruker AXS Inc.)'
_exptl_crystal_colour Yellow
_exptl_crystal_density_diffrn 1.598
_exptl_crystal_density_method 'not measured'
_exptl_crystal_description Block
_exptl_crystal_F_000 1552
_exptl_crystal_size_max 0.11
_exptl_crystal_size_mid 0.10
_exptl_crystal_size_min 0.07
_refine_diff_density_max 0.869
_refine_diff_density_min -0.570
_refine_diff_density_rms 0.135
_refine_ls_extinction_method none
_refine_ls_goodness_of_fit_ref 1.081
_refine_ls_hydrogen_treatment constr
_refine_ls_matrix_type full
_refine_ls_number_parameters 792
_refine_ls_number_reflns 12544
_refine_ls_number_restraints 7
_refine_ls_restrained_S_all 1.083
_refine_ls_R_factor_all 0.1237
_refine_ls_R_factor_gt 0.0772
_refine_ls_shift/su_max 0.000
_refine_ls_shift/su_mean 0.000
_refine_ls_structure_factor_coef Fsqd
_refine_ls_weighting_details 'calc w=1/[\s^2^(Fo^2^)+(0.0336P)^2^+13.4223P] where P=(Fo^2^+2Fc^2^)/3'
_refine_ls_weighting_scheme calc
_refine_ls_wR_factor_gt 0.1471
_refine_ls_wR_factor_ref 0.1678
_reflns_number_gt 8429
_reflns_number_total 12544
_reflns_threshold_expression >2sigma(I)
_cod_data_source_file B821782C.txt
_cod_data_source_block hf30
_cod_depositor_comments
;
The following automatic conversions were performed:
'_exptl_absorpt_correction_type' value 'Multi-Scan' changed to
'multi-scan' according to
'/home/saulius/struct/CIF-dictionaries/cif_core.dic' dictionary named
'cif_core.dic' version 2.4.1 from 2010-06-29.

Automatic conversion script
Id: cif_fix_enum 1527 2010-12-29 10:47:43Z saulius 
;
_cod_original_sg_symbol_H-M P-1
_cod_original_formula_sum 'C48.50 H81 N4 Ni6 O26'
_cod_database_code 7001006

loop_
_symmetry_equiv_pos_as_xyz
'x, y, z'
'-x, -y, -z'

loop_
_atom_site_label
_atom_site_type_symbol
_atom_site_fract_x
_atom_site_fract_y
_atom_site_fract_z
_atom_site_U_iso_or_equiv
_atom_site_adp_type
_atom_site_occupancy
_atom_site_symmetry_multiplicity
_atom_site_calc_flag
_atom_site_refinement_flags
_atom_site_disorder_assembly
_atom_site_disorder_group
Ni1 Ni 0.81027(8) 0.67158(6) 0.02163(4) 0.0192(2) Uani 1 1 d . . .
Ni2 Ni 0.82300(8) 0.88799(6) 0.20667(4) 0.0232(2) Uani 1 1 d . . .
Ni3 Ni 0.67040(8) 0.73616(6) 0.17007(4) 0.0202(2) Uani 1 1 d . . .
Ni4 Ni 0.73609(9) 0.72097(7) 0.29626(4) 0.0249(2) Uani 1 1 d . . .
Ni5 Ni 0.51865(9) 0.90668(7) 0.24484(4) 0.0271(2) Uani 1 1 d . . .
Ni6 Ni 0.63125(11) 0.64939(8) 0.45111(4) 0.0374(3) Uani 1 1 d . . .
O1 O 0.6449(5) 0.7645(4) 0.3826(2) 0.0334(12) Uani 1 1 d . . .
O2 O 0.6890(5) 0.8834(4) 0.2811(2) 0.0281(11) Uani 1 1 d . . .
C1 C 0.6592(8) 0.8598(6) 0.3871(3) 0.0344(18) Uani 1 1 d . . .
C2 C 0.6892(8) 0.9241(6) 0.3314(3) 0.0342(18) Uani 1 1 d . . .
C3 C 0.7175(8) 1.0224(6) 0.3295(3) 0.039(2) Uani 1 1 d . . .
C4 C 0.7051(9) 1.0638(6) 0.3851(4) 0.051(2) Uani 1 1 d . . .
H4 H 0.7204 1.1319 0.3848 0.061 Uiso 1 1 calc R . .
C5 C 0.6714(10) 1.0067(6) 0.4392(4) 0.054(3) Uani 1 1 d . . .
H5 H 0.6610 1.0367 0.4760 0.065 Uiso 1 1 calc R . .
C6 C 0.6518(9) 0.9041(6) 0.4410(3) 0.042(2) Uani 1 1 d . . .
C7 C 0.6234(10) 0.8483(7) 0.4997(4) 0.055(3) Uani 1 1 d . . .
H7 H 0.6092 0.8883 0.5330 0.066 Uiso 1 1 calc R . .
N1 N 0.6148(7) 0.7527(5) 0.5129(3) 0.0468(19) Uani 1 1 d . . .
C8 C 0.5839(10) 0.7129(7) 0.5766(3) 0.056(3) Uani 1 1 d . . .
H8A H 0.4994 0.6958 0.5845 0.068 Uiso 1 1 calc R . .
H8B H 0.5791 0.7690 0.6022 0.068 Uiso 1 1 calc R . .
C9 C 0.6826(9) 0.6145(7) 0.5936(4) 0.050(2) Uani 1 1 d . . .
H9A H 0.6847 0.6100 0.6373 0.060 Uiso 1 1 calc R . .
H9B H 0.7677 0.6206 0.5707 0.060 Uiso 1 1 calc R . .
C10 C 0.6548(8) 0.5132(7) 0.5805(3) 0.043(2) Uani 1 1 d . . .
H10A H 0.7226 0.4513 0.5912 0.052 Uiso 1 1 calc R . .
H10B H 0.5728 0.5037 0.6057 0.052 Uiso 1 1 calc R . .
O3 O 0.6484(6) 0.5184(4) 0.5177(2) 0.0452(15) Uani 1 1 d . . .
H3X H 0.6740 0.4550 0.5078 0.054 Uiso 1 1 d . . .
C11 C 0.7586(8) 1.0811(5) 0.2722(3) 0.0363(19) Uani 1 1 d . . .
H11 H 0.7590 1.1530 0.2738 0.044 Uiso 1 1 calc R . .
N2 N 0.7946(6) 1.0467(4) 0.2193(3) 0.0303(14) Uani 1 1 d . . .
C12 C 0.8285(8) 1.1237(5) 0.1692(3) 0.0353(19) Uani 1 1 d . . .
H12A H 0.8326 1.1882 0.1856 0.042 Uiso 1 1 calc R . .
H12B H 0.7608 1.1444 0.1443 0.042 Uiso 1 1 calc R . .
C13 C 0.9551(7) 1.0817(6) 0.1291(3) 0.0341(18) Uani 1 1 d . . .
H13A H 0.9828 1.1425 0.1032 0.041 Uiso 1 1 calc R . .
H13B H 1.0192 1.0495 0.1552 0.041 Uiso 1 1 calc R . .
C14 C 0.9544(7) 1.0010(5) 0.0890(3) 0.0319(18) Uani 1 1 d . . .
H14A H 0.8848 1.0292 0.0656 0.038 Uiso 1 1 calc R . .
H14B H 1.0360 0.9872 0.0601 0.038 Uiso 1 1 calc R . .
O4 O 0.9367(4) 0.9023(3) 0.1246(2) 0.0293(11) Uani 1 1 d . . .
H4X H 0.9530 0.8630 0.0960 0.035 Uiso 1 1 d . . .
O21 O 0.6564(4) 0.8939(3) 0.17124(18) 0.0209(10) Uani 1 1 d . . .
O22 O 0.7464(4) 0.7812(3) 0.08012(18) 0.0189(10) Uani 1 1 d . . .
C21 C 0.6407(6) 0.9449(5) 0.1167(3) 0.0203(14) Uani 1 1 d . . .
C22 C 0.6946(6) 0.8833(5) 0.0669(3) 0.0215(15) Uani 1 1 d . . .
C23 C 0.6871(6) 0.9352(5) 0.0083(3) 0.0207(14) Uani 1 1 d . . .
C24 C 0.6266(6) 1.0444(5) 0.0022(3) 0.0244(15) Uani 1 1 d . . .
H24 H 0.6250 1.0801 -0.0374 0.029 Uiso 1 1 calc R . .
C25 C 0.5703(6) 1.1008(5) 0.0505(3) 0.0209(14) Uani 1 1 d . . .
H25 H 0.5282 1.1736 0.0444 0.025 Uiso 1 1 calc R . .
C26 C 0.5751(6) 1.0501(5) 0.1096(3) 0.0227(15) Uani 1 1 d . . .
C27 C 0.5094(7) 1.1091(5) 0.1619(3) 0.0309(17) Uani 1 1 d . . .
H27 H 0.4806 1.1839 0.1539 0.037 Uiso 1 1 calc R . .
N21 N 0.4871(6) 1.0693(5) 0.2173(3) 0.0344(15) Uani 1 1 d . . .
C28 C 0.4265(10) 1.1469(6) 0.2618(4) 0.059(3) Uani 1 1 d . . .
H28A H 0.3965 1.2174 0.2400 0.070 Uiso 1 1 calc R . .
H28B H 0.4905 1.1529 0.2848 0.070 Uiso 1 1 calc R . .
C29 C 0.3177(11) 1.1165(7) 0.3045(4) 0.076(4) Uani 1 1 d . . .
H29A H 0.2623 1.0980 0.2809 0.091 Uiso 1 1 calc R . .
H29B H 0.2675 1.1794 0.3253 0.091 Uiso 1 1 calc R . .
C30 C 0.3504(12) 1.0252(8) 0.3521(4) 0.087(4) Uani 1 1 d . . .
H30A H 0.4152 1.0381 0.3723 0.104 Uiso 1 1 calc R . .
H30B H 0.2733 1.0216 0.3831 0.104 Uiso 1 1 calc R . .
O23 O 0.3988(5) 0.9247(4) 0.3266(2) 0.0427(14) Uani 1 1 d . . .
H23X H 0.4170 0.8620 0.3439 0.051 Uiso 1 1 d . . .
C31 C 0.7352(6) 0.8829(5) -0.0465(3) 0.0231(15) Uani 1 1 d . . .
H31 H 0.7295 0.9268 -0.0837 0.028 Uiso 1 1 calc R . .
N22 N 0.7849(5) 0.7832(4) -0.0503(2) 0.0220(12) Uani 1 1 d . . .
C32 C 0.8232(7) 0.7482(5) -0.1111(3) 0.0292(17) Uani 1 1 d . . .
H32A H 0.9173 0.7261 -0.1208 0.035 Uiso 1 1 calc R . .
H32B H 0.7949 0.8087 -0.1408 0.035 Uiso 1 1 calc R . .
C33 C 0.7674(7) 0.6558(5) -0.1170(3) 0.0293(17) Uani 1 1 d . . .
H33A H 0.6793 0.6666 -0.0939 0.035 Uiso 1 1 calc R . .
H33B H 0.7638 0.6547 -0.1601 0.035 Uiso 1 1 calc R . .
C34 C 0.8458(7) 0.5502(5) -0.0940(3) 0.0259(16) Uani 1 1 d . . .
H34A H 0.8119 0.4918 -0.1022 0.031 Uiso 1 1 calc R . .
H34B H 0.9350 0.5407 -0.1156 0.031 Uiso 1 1 calc R . .
O24 O 0.8418(4) 0.5459(3) -0.03065(19) 0.0235(10) Uani 1 1 d . . .
H24X H 0.8930 0.4930 -0.0158 0.028 Uiso 1 1 d . . .
O50 O 0.4380(6) 0.6606(4) 0.4708(2) 0.0441(15) Uani 1 1 d . . .
O51 O 0.3631(7) 0.8306(5) 0.4391(3) 0.066(2) Uani 1 1 d . . .
C50 C 0.3511(9) 0.7438(7) 0.4667(3) 0.046(2) Uani 1 1 d . . .
C51 C 0.2196(10) 0.7368(8) 0.4997(5) 0.066(3) Uani 1 1 d . . .
H51A H 0.1803 0.7996 0.5214 0.080 Uiso 1 1 calc R . .
H51B H 0.2255 0.6728 0.5286 0.080 Uiso 1 1 calc R . .
H51C H 0.1675 0.7333 0.4705 0.080 Uiso 1 1 calc R . .
O60 O 1.0055(4) 0.6510(3) 0.00726(19) 0.0213(10) Uani 1 1 d . . .
O61 O 1.0041(5) 0.8158(4) 0.0209(2) 0.0355(13) Uani 1 1 d . . .
C60 C 1.0602(6) 0.7245(5) 0.0088(3) 0.0217(15) Uani 1 1 d . . .
C61 C 1.2035(7) 0.6976(6) -0.0061(4) 0.043(2) Uani 1 1 d . . .
H61A H 1.2327 0.7594 -0.0286 0.052 Uiso 1 1 calc R . .
H61B H 1.2332 0.6378 -0.0307 0.052 Uiso 1 1 calc R . .
H61C H 1.2380 0.6782 0.0315 0.052 Uiso 1 1 calc R . .
O70 O 0.6452(5) 0.5331(4) 0.3987(2) 0.0357(13) Uani 1 1 d . . .
O71 O 0.7718(5) 0.5626(4) 0.3093(2) 0.0288(11) Uani 1 1 d . . .
C70 C 0.7106(7) 0.5067(6) 0.3493(3) 0.0317(18) Uani 1 1 d . . .
C71 C 0.7162(8) 0.3970(6) 0.3347(4) 0.043(2) Uani 1 1 d . . .
H71A H 0.7239 0.3466 0.3711 0.052 Uiso 1 1 calc R . .
H71B H 0.7902 0.3755 0.3029 0.052 Uiso 1 1 calc R . .
H71C H 0.6383 0.3975 0.3205 0.052 Uiso 1 1 calc R . .
O80 O 0.9029(5) 0.7229(4) 0.3236(2) 0.0310(12) Uani 1 1 d . . .
O81 O 0.9691(5) 0.8494(4) 0.2549(2) 0.0305(12) Uani 1 1 d . . .
C80 C 0.9793(8) 0.7812(6) 0.3007(4) 0.0356(19) Uani 1 1 d . . .
C81 C 1.0918(9) 0.7694(8) 0.3318(4) 0.059(3) Uani 1 1 d . . .
H81A H 1.1564 0.7051 0.3206 0.071 Uiso 1 1 calc R . .
H81B H 1.0630 0.7638 0.3757 0.071 Uiso 1 1 calc R . .
H81C H 1.1284 0.8315 0.3190 0.071 Uiso 1 1 calc R . .
O90 O 0.8371(4) 0.5473(3) 0.0865(2) 0.0241(11) Uani 1 1 d . . .
O91 O 0.6896(4) 0.5809(3) 0.1705(2) 0.0244(11) Uani 1 1 d . . .
C90 C 0.7725(7) 0.5203(5) 0.1366(3) 0.0240(15) Uani 1 1 d . . .
C91 C 0.8028(8) 0.4036(5) 0.1582(3) 0.041(2) Uani 1 1 d . . .
H91A H 0.8511 0.3912 0.1912 0.049 Uiso 1 1 calc R . .
H91B H 0.8537 0.3636 0.1247 0.049 Uiso 1 1 calc R . .
H91C H 0.7234 0.3802 0.1729 0.049 Uiso 1 1 calc R . .
O100 O 0.3777(5) 0.8932(4) 0.2020(2) 0.0318(12) Uani 1 1 d . . .
O101 O 0.4943(4) 0.7665(4) 0.1424(2) 0.0256(11) Uani 1 1 d . . .
C100 C 0.3904(7) 0.8265(6) 0.1652(3) 0.0314(18) Uani 1 1 d . . .
C101 C 0.2706(7) 0.8139(6) 0.1485(4) 0.038(2) Uani 1 1 d . . .
H10C H 0.2250 0.7746 0.1824 0.046 Uiso 1 1 calc R . .
H10D H 0.2928 0.7747 0.1128 0.046 Uiso 1 1 calc R . .
H10E H 0.2161 0.8841 0.1394 0.046 Uiso 1 1 calc R . .
O110 O 0.8260(4) 0.7301(3) 0.20680(19) 0.0217(10) Uani 1 1 d . . .
C110 C 0.9422(6) 0.6571(5) 0.1861(3) 0.0230(15) Uani 1 1 d . . .
H11A H 0.9359 0.5847 0.2026 0.028 Uiso 1 1 calc R . .
H11B H 1.0125 0.6742 0.1996 0.028 Uiso 1 1 calc R . .
H11C H 0.9582 0.6623 0.1418 0.028 Uiso 1 1 calc R . .
O120 O 0.5769(4) 0.7432(3) 0.25940(18) 0.0233(10) Uani 1 1 d . . .
C120 C 0.4868(7) 0.6804(6) 0.2868(3) 0.0318(17) Uani 1 1 d . . .
H12C H 0.5223 0.6067 0.2776 0.038 Uiso 1 1 calc R . .
H12D H 0.4077 0.7089 0.2709 0.038 Uiso 1 1 calc R . .
H12E H 0.4690 0.6826 0.3308 0.038 Uiso 1 1 calc R . .
O130 O 0.6051(4) 0.6760(3) 0.0351(2) 0.0242(10) Uani 1 1 d . . .
H13X H 0.5710 0.7020 0.0690 0.029 Uiso 1 1 d . . .
C130 C 0.5548(7) 0.5847(6) 0.0367(4) 0.0368(19) Uani 1 1 d . . .
H13C H 0.5866 0.5539 -0.0018 0.044 Uiso 1 1 calc R . .
H13D H 0.4615 0.6061 0.0435 0.044 Uiso 1 1 calc R . .
H13E H 0.5818 0.5318 0.0697 0.044 Uiso 1 1 calc R . .
O140 O 0.8365(5) 0.6245(4) 0.4367(2) 0.0421(14) Uani 1 1 d . . .
H14X H 0.8572 0.6551 0.4006 0.051 Uiso 1 1 d . . .
C140 C 0.9202(9) 0.5221(7) 0.4361(4) 0.056(3) Uani 1 1 d . . .
H14C H 0.9044 0.4817 0.4758 0.067 Uiso 1 1 calc R . .
H14D H 1.0085 0.5292 0.4270 0.067 Uiso 1 1 calc R . .
H14E H 0.9055 0.4848 0.4050 0.067 Uiso 1 1 calc R . .
C150 C 0.0682(10) 0.3799(11) 0.2905(7) 0.098(4) Uani 1 1 d D . .
H15A H 0.0901 0.3310 0.2592 0.117 Uiso 1 1 calc R . .
H15B H -0.0223 0.4159 0.2946 0.117 Uiso 1 1 calc R . .
H15C H 0.0852 0.3399 0.3291 0.117 Uiso 1 1 calc R . .
C151 C 0.1411(12) 0.4547(8) 0.2741(7) 0.103(5) Uani 1 1 d D . .
H15D H 0.1290 0.4969 0.3084 0.123 Uiso 1 1 calc R . .
H15E H 0.1124 0.5037 0.2395 0.123 Uiso 1 1 calc R . .
O152 O 0.2734(6) 0.4046(5) 0.2578(3) 0.0602(18) Uani 1 1 d D B .
C153 C 0.3527(18) 0.4779(12) 0.2384(6) 0.153(9) Uani 1 1 d D . .
H15F H 0.3135 0.5339 0.2090 0.183 Uiso 0.50 1 calc PR A 1
H15G H 0.3550 0.5125 0.2738 0.183 Uiso 0.50 1 calc PR A 1
H15H H 0.3025 0.5454 0.2543 0.183 Uiso 0.50 1 calc PR A 2
H15I H 0.4240 0.4520 0.2610 0.183 Uiso 0.50 1 calc PR A 2
C154 C 0.4730(18) 0.435(2) 0.2127(10) 0.081(8) Uani 0.50 1 d PD B 1
H15J H 0.4723 0.4001 0.1778 0.098 Uiso 0.50 1 calc PR B 1
H15K H 0.5152 0.3835 0.2422 0.098 Uiso 0.50 1 calc PR B 1
H15L H 0.5193 0.4918 0.1992 0.098 Uiso 0.50 1 calc PR B 1
C155 C 0.405(3) 0.504(2) 0.1829(9) 0.093(9) Uani 0.50 1 d PD B 2
H15M H 0.4913 0.5117 0.1822 0.112 Uiso 0.50 1 calc PR B 2
H15N H 0.3539 0.5721 0.1674 0.112 Uiso 0.50 1 calc PR B 2
H15O H 0.4089 0.4492 0.1575 0.112 Uiso 0.50 1 calc PR B 2
O160 O 0.097(3) 1.208(3) 0.4702(15) 0.095(10) Uiso 0.25 1 d P C 1
H16X H 0.0855 1.2314 0.4336 0.114 Uiso 0.25 1 d P D 1
C161 C 0.0556 1.0853 0.4626 0.103 Uiso 0.25 1 d P C 1
H16A H 0.0197 1.0939 0.4258 0.124 Uiso 0.25 1 calc PR C 1
H16B H -0.0075 1.0691 0.4979 0.124 Uiso 0.25 1 calc PR C 1
H16C H 0.1321 1.0270 0.4602 0.124 Uiso 0.25 1 calc PR C 1
O170 O -0.024(4) 1.156(3) 0.3130(17) 0.116(13) Uiso 0.25 1 d P E 2
H17X H 0.0219 1.1054 0.2934 0.139 Uiso 0.25 1 d P F 2
C171 C 0.030(5) 1.090(4) 0.376(2) 0.085(14) Uiso 0.25 1 d P E 2
H17A H -0.0067 1.1331 0.4095 0.102 Uiso 0.25 1 calc PR E 2
H17B H 0.1228 1.0770 0.3684 0.102 Uiso 0.25 1 calc PR E 2
H17C H 0.0046 1.0222 0.3850 0.102 Uiso 0.25 1 calc PR E 2
O180 O 0.1226(8) 1.0045(8) 0.2418(5) 0.035(3) Uani 0.50 1 d P . .
H18X H 0.1990 0.9696 0.2298 0.042 Uiso 0.50 1 d P . .
H18Y H 0.0777 0.9578 0.2453 0.042 Uiso 0.50 1 d P . .

loop_
_atom_site_aniso_label
_atom_site_aniso_U_11
_atom_site_aniso_U_22
_atom_site_aniso_U_33
_atom_site_aniso_U_23
_atom_site_aniso_U_13
_atom_site_aniso_U_12
Ni1 0.0215(4) 0.0185(4) 0.0180(4) -0.0038(3) -0.0039(3) -0.0039(3)
Ni2 0.0291(5) 0.0193(4) 0.0219(5) -0.0040(4) -0.0077(4) -0.0034(4)
Ni3 0.0225(5) 0.0195(4) 0.0177(4) -0.0031(4) -0.0031(3) -0.0031(3)
Ni4 0.0330(5) 0.0223(4) 0.0180(4) -0.0043(4) -0.0064(4) -0.0015(4)
Ni5 0.0295(5) 0.0268(5) 0.0198(5) -0.0064(4) -0.0022(4) 0.0030(4)
Ni6 0.0594(7) 0.0302(5) 0.0174(5) -0.0034(4) -0.0046(5) -0.0026(5)
O1 0.056(3) 0.026(3) 0.016(2) -0.003(2) -0.007(2) -0.004(2)
O2 0.035(3) 0.029(3) 0.018(2) -0.007(2) -0.007(2) 0.001(2)
C1 0.054(5) 0.027(4) 0.023(4) -0.007(3) -0.012(4) -0.003(4)
C2 0.047(5) 0.029(4) 0.024(4) -0.007(3) -0.010(3) 0.001(3)
C3 0.065(6) 0.027(4) 0.024(4) -0.011(3) -0.009(4) -0.002(4)
C4 0.089(7) 0.028(4) 0.042(5) -0.016(4) -0.017(5) -0.013(4)
C5 0.098(8) 0.035(5) 0.029(5) -0.012(4) -0.017(5) -0.007(5)
C6 0.068(6) 0.035(4) 0.020(4) -0.011(3) -0.008(4) -0.002(4)
C7 0.092(8) 0.039(5) 0.028(5) -0.009(4) -0.015(5) 0.000(5)
N1 0.079(6) 0.033(4) 0.021(3) -0.011(3) -0.002(3) -0.001(4)
C8 0.103(8) 0.047(5) 0.016(4) -0.007(4) -0.009(5) -0.012(5)
C9 0.073(7) 0.056(6) 0.025(4) -0.003(4) -0.013(4) -0.021(5)
C10 0.053(5) 0.048(5) 0.025(4) 0.001(4) -0.013(4) -0.004(4)
O3 0.078(4) 0.034(3) 0.014(3) -0.002(2) -0.005(3) 0.000(3)
C11 0.057(5) 0.016(4) 0.036(4) -0.003(3) -0.018(4) -0.002(3)
N2 0.045(4) 0.023(3) 0.025(3) -0.006(3) -0.010(3) -0.008(3)
C12 0.052(5) 0.023(4) 0.031(4) 0.000(3) -0.012(4) -0.006(3)
C13 0.035(4) 0.032(4) 0.041(5) -0.006(4) -0.006(4) -0.017(3)
C14 0.044(5) 0.024(4) 0.031(4) 0.000(3) -0.003(3) -0.017(3)
O4 0.034(3) 0.023(2) 0.029(3) -0.002(2) -0.005(2) -0.003(2)
O21 0.022(2) 0.020(2) 0.016(2) 0.0001(19) -0.0006(19) -0.0003(19)
O22 0.021(2) 0.018(2) 0.017(2) -0.0036(19) -0.0034(18) -0.0016(18)
C21 0.019(3) 0.028(4) 0.014(3) -0.007(3) 0.002(3) -0.005(3)
C22 0.019(3) 0.020(3) 0.030(4) -0.004(3) -0.008(3) -0.008(3)
C23 0.025(4) 0.015(3) 0.026(4) 0.001(3) -0.009(3) -0.009(3)
C24 0.029(4) 0.019(3) 0.028(4) -0.002(3) -0.007(3) -0.010(3)
C25 0.026(4) 0.012(3) 0.025(4) 0.002(3) -0.012(3) -0.002(3)
C26 0.018(3) 0.022(3) 0.028(4) -0.005(3) -0.007(3) -0.001(3)
C27 0.040(4) 0.020(4) 0.031(4) -0.007(3) -0.010(3) 0.001(3)
N21 0.043(4) 0.025(3) 0.029(4) -0.009(3) -0.007(3) 0.007(3)
C28 0.093(8) 0.032(5) 0.035(5) -0.018(4) -0.011(5) 0.021(5)
C29 0.093(9) 0.051(6) 0.046(6) -0.007(5) 0.015(6) 0.029(6)
C30 0.116(10) 0.067(7) 0.035(5) 0.005(5) 0.010(6) 0.028(7)
O23 0.048(3) 0.039(3) 0.029(3) -0.012(3) 0.004(3) 0.006(3)
C31 0.026(4) 0.033(4) 0.016(3) 0.001(3) -0.005(3) -0.017(3)
N22 0.026(3) 0.023(3) 0.019(3) -0.001(2) -0.009(2) -0.006(2)
C32 0.043(4) 0.028(4) 0.019(4) -0.004(3) -0.011(3) -0.007(3)
C33 0.041(4) 0.031(4) 0.016(3) -0.005(3) -0.008(3) -0.006(3)
C34 0.031(4) 0.023(3) 0.024(4) -0.009(3) -0.008(3) -0.001(3)
O24 0.028(3) 0.025(2) 0.020(2) -0.001(2) -0.013(2) -0.004(2)
O50 0.059(4) 0.039(3) 0.027(3) -0.005(3) -0.001(3) -0.003(3)
O51 0.092(5) 0.041(4) 0.040(4) 0.001(3) 0.012(3) 0.004(3)
C50 0.065(6) 0.041(5) 0.022(4) -0.006(4) 0.003(4) -0.002(5)
C51 0.073(7) 0.055(6) 0.062(7) -0.003(5) -0.024(6) 0.008(5)
O60 0.018(2) 0.022(2) 0.023(2) -0.005(2) -0.0038(19) -0.0015(19)
O61 0.039(3) 0.024(3) 0.040(3) -0.006(2) 0.002(2) -0.007(2)
C60 0.031(4) 0.016(3) 0.018(3) -0.001(3) -0.007(3) -0.002(3)
C61 0.032(4) 0.042(5) 0.058(5) -0.008(4) -0.007(4) -0.010(4)
O70 0.056(4) 0.028(3) 0.016(2) -0.007(2) 0.003(2) -0.001(2)
O71 0.037(3) 0.024(2) 0.019(2) -0.001(2) -0.001(2) -0.001(2)
C70 0.040(4) 0.026(4) 0.025(4) 0.000(3) -0.009(3) 0.001(3)
C71 0.052(5) 0.035(4) 0.038(5) -0.008(4) 0.003(4) -0.010(4)
O80 0.042(3) 0.028(3) 0.025(3) -0.005(2) -0.012(2) -0.004(2)
O81 0.036(3) 0.030(3) 0.028(3) -0.006(2) -0.015(2) -0.004(2)
C80 0.040(5) 0.031(4) 0.038(5) -0.016(4) -0.017(4) 0.002(4)
C81 0.053(6) 0.070(6) 0.058(6) 0.008(5) -0.029(5) -0.016(5)
O90 0.028(3) 0.020(2) 0.024(3) 0.000(2) -0.006(2) -0.006(2)
O91 0.025(3) 0.018(2) 0.026(3) -0.003(2) 0.000(2) -0.002(2)
C90 0.029(4) 0.020(3) 0.027(4) -0.001(3) -0.010(3) -0.011(3)
C91 0.057(5) 0.025(4) 0.033(4) -0.006(3) 0.008(4) -0.007(4)
O100 0.028(3) 0.037(3) 0.023(3) -0.009(2) 0.003(2) 0.001(2)
O101 0.019(2) 0.034(3) 0.025(3) -0.004(2) -0.007(2) -0.005(2)
C100 0.024(4) 0.037(4) 0.021(4) 0.010(3) 0.002(3) 0.002(3)
C101 0.029(4) 0.044(5) 0.037(5) 0.000(4) -0.001(3) -0.007(4)
O110 0.025(2) 0.018(2) 0.019(2) -0.0066(19) -0.0038(19) 0.0012(19)
C110 0.021(4) 0.022(3) 0.025(4) -0.010(3) -0.008(3) 0.005(3)
O120 0.025(3) 0.029(3) 0.013(2) -0.004(2) -0.0005(19) -0.002(2)
C120 0.027(4) 0.033(4) 0.034(4) 0.002(3) -0.003(3) -0.010(3)
O130 0.026(3) 0.022(2) 0.024(2) -0.006(2) -0.003(2) -0.003(2)
C130 0.032(4) 0.041(4) 0.043(5) -0.011(4) -0.001(4) -0.017(4)
O140 0.061(4) 0.037(3) 0.024(3) 0.001(2) -0.010(3) -0.004(3)
C140 0.062(6) 0.060(6) 0.043(5) -0.001(5) -0.026(5) 0.001(5)
C150 0.040(6) 0.109(10) 0.141(12) -0.052(9) -0.001(7) -0.002(7)
C151 0.119(12) 0.045(6) 0.141(12) -0.029(8) -0.079(10) 0.041(7)
O152 0.085(5) 0.050(4) 0.054(4) -0.003(3) -0.017(4) -0.030(4)
C153 0.30(3) 0.142(14) 0.075(10) -0.019(10) 0.008(13) -0.182(17)
C154 0.087(18) 0.13(2) 0.040(13) -0.035(14) 0.033(12) -0.074(17)
C155 0.14(3) 0.078(18) 0.09(2) 0.002(15) -0.043(19) -0.048(17)
O180 0.008(5) 0.038(6) 0.064(7) -0.018(5) -0.011(5) -0.002(4)

loop_
_atom_type_symbol
_atom_type_description
_atom_type_scat_dispersion_real
_atom_type_scat_dispersion_imag
_atom_type_scat_source
C C 0.0033 0.0016 'International Tables Vol C Tables 4.2.6.8 and 6.1.1.4'
H H 0.0000 0.0000 'International Tables Vol C Tables 4.2.6.8 and 6.1.1.4'
N N 0.0061 0.0033 'International Tables Vol C Tables 4.2.6.8 and 6.1.1.4'
O O 0.0106 0.0060 'International Tables Vol C Tables 4.2.6.8 and 6.1.1.4'
Ni Ni 0.3393 1.1124 'International Tables Vol C Tables 4.2.6.8 and 6.1.1.4'

loop_
_geom_angle_atom_site_label_1
_geom_angle_atom_site_label_2
_geom_angle_atom_site_label_3
_geom_angle
_geom_angle_site_symmetry_1
_geom_angle_site_symmetry_3
_geom_angle_publ_flag
O22 Ni1 O90 94.57(17) . . y
O22 Ni1 N22 92.03(19) . . y
O90 Ni1 N22 173.1(2) . . y
O22 Ni1 O60 103.46(18) . . y
O90 Ni1 O60 85.32(17) . . y
N22 Ni1 O60 94.96(19) . . y
O22 Ni1 O24 167.71(18) . . y
O90 Ni1 O24 80.27(17) . . y
N22 Ni1 O24 92.90(19) . . y
O60 Ni1 O24 87.33(18) . . y
O22 Ni1 O130 81.78(17) . . y
O90 Ni1 O130 91.37(17) . . y
N22 Ni1 O130 87.73(19) . . y
O60 Ni1 O130 173.99(17) . . y
O24 Ni1 O130 87.17(17) . . y
O2 Ni2 O4 171.4(2) . . y
O2 Ni2 O81 93.41(19) . . y
O4 Ni2 O81 95.1(2) . . y
O2 Ni2 O110 85.15(18) . . y
O4 Ni2 O110 96.10(18) . . y
O81 Ni2 O110 91.44(18) . . y
O2 Ni2 N2 85.0(2) . . y
O4 Ni2 N2 93.6(2) . . y
O81 Ni2 N2 89.7(2) . . y
O110 Ni2 N2 170.1(2) . . y
O2 Ni2 O21 76.81(18) . . y
O4 Ni2 O21 95.14(18) . . y
O81 Ni2 O21 165.10(18) . . y
O110 Ni2 O21 76.72(17) . . y
N2 Ni2 O21 100.4(2) . . y
O2 Ni2 Ni4 43.69(13) . . y
O4 Ni2 Ni4 139.58(13) . . y
O81 Ni2 Ni4 81.04(14) . . y
O110 Ni2 Ni4 44.26(12) . . y
N2 Ni2 Ni4 126.40(16) . . y
O21 Ni2 Ni4 84.15(11) . . y
O91 Ni3 O21 177.83(19) . . y
O91 Ni3 O110 98.41(18) . . y
O21 Ni3 O110 79.43(17) . . y
O91 Ni3 O120 95.28(18) . . y
O21 Ni3 O120 84.31(17) . . y
O110 Ni3 O120 82.96(17) . . y
O91 Ni3 O101 90.22(19) . . y
O21 Ni3 O101 91.90(18) . . y
O110 Ni3 O101 169.06(18) . . y
O120 Ni3 O101 89.59(18) . . y
O91 Ni3 O22 102.56(17) . . y
O21 Ni3 O22 77.99(16) . . y
O110 Ni3 O22 97.52(17) . . y
O120 Ni3 O22 161.85(17) . . y
O101 Ni3 O22 87.06(17) . . y
O91 Ni3 Ni5 137.56(13) . . y
O21 Ni3 Ni5 42.67(12) . . y
O110 Ni3 Ni5 90.21(12) . . y
O120 Ni3 Ni5 44.45(12) . . y
O101 Ni3 Ni5 78.87(13) . . y
O22 Ni3 Ni5 117.46(12) . . y
O71 Ni4 O120 96.68(19) . . y
O71 Ni4 O2 176.4(2) . . y
O120 Ni4 O2 79.70(19) . . y
O71 Ni4 O110 96.09(17) . . y
O120 Ni4 O110 83.35(17) . . y
O2 Ni4 O110 83.83(17) . . y
O71 Ni4 O80 92.2(2) . . y
O120 Ni4 O80 169.63(18) . . y
O2 Ni4 O80 91.48(19) . . y
O110 Ni4 O80 90.34(19) . . y
O71 Ni4 O1 102.36(18) . . y
O120 Ni4 O1 97.79(19) . . y
O2 Ni4 O1 77.98(18) . . y
O110 Ni4 O1 161.22(18) . . y
O80 Ni4 O1 85.6(2) . . y
O71 Ni4 Ni2 138.47(13) . . y
O120 Ni4 Ni2 90.50(12) . . y
O2 Ni4 Ni2 42.47(13) . . y
O110 Ni4 Ni2 44.11(12) . . y
O80 Ni4 Ni2 79.27(13) . . y
O1 Ni4 Ni2 117.14(13) . . y
O21 Ni5 O23 170.9(2) . . y
O21 Ni5 O100 95.62(19) . . y
O23 Ni5 O100 93.4(2) . . y
O21 Ni5 O120 85.41(16) . . y
O23 Ni5 O120 95.53(18) . . y
O100 Ni5 O120 90.60(19) . . y
O21 Ni5 N21 84.4(2) . . y
O23 Ni5 N21 94.4(2) . . y
O100 Ni5 N21 91.2(2) . . y
O120 Ni5 N21 169.8(2) . . y
O21 Ni5 O2 76.65(18) . . y
O23 Ni5 O2 94.7(2) . . y
O100 Ni5 O2 165.69(19) . . y
O120 Ni5 O2 76.92(18) . . y
N21 Ni5 O2 99.9(2) . . y
O21 Ni5 Ni3 43.52(12) . . y
O23 Ni5 Ni3 139.57(15) . . y
O100 Ni5 Ni3 81.88(14) . . y
O120 Ni5 Ni3 44.76(11) . . y
N21 Ni5 Ni3 125.70(17) . . y
O2 Ni5 Ni3 84.30(12) . . y
O1 Ni6 O70 95.88(19) . . y
O1 Ni6 N1 91.2(2) . . y
O70 Ni6 N1 172.9(2) . . y
O1 Ni6 O50 101.7(2) . . y
O70 Ni6 O50 87.4(2) . . y
N1 Ni6 O50 91.0(3) . . y
O1 Ni6 O3 170.7(2) . . y
O70 Ni6 O3 81.1(2) . . y
N1 Ni6 O3 91.9(2) . . y
O50 Ni6 O3 87.0(2) . . y
O1 Ni6 O140 83.7(2) . . y
O70 Ni6 O140 91.6(2) . . y
N1 Ni6 O140 89.4(3) . . y
O50 Ni6 O140 174.6(2) . . y
O3 Ni6 O140 87.5(2) . . y
C1 O1 Ni6 125.4(4) . . ?
C1 O1 Ni4 108.5(4) . . ?
Ni6 O1 Ni4 118.5(2) . . y
C2 O2 Ni2 123.2(5) . . ?
C2 O2 Ni4 108.9(4) . . ?
Ni2 O2 Ni4 93.84(19) . . y
C2 O2 Ni5 121.9(4) . . ?
Ni2 O2 Ni5 102.9(2) . . y
Ni4 O2 Ni5 100.2(2) . . y
O1 C1 C6 126.8(7) . . ?
O1 C1 C2 116.7(6) . . ?
C6 C1 C2 116.5(7) . . ?
O2 C2 C3 121.7(6) . . ?
O2 C2 C1 115.6(6) . . ?
C3 C2 C1 122.7(7) . . ?
C2 C3 C4 118.0(7) . . ?
C2 C3 C11 121.3(7) . . ?
C4 C3 C11 120.7(7) . . ?
C5 C4 C3 120.9(8) . . ?
C5 C4 H4 119.6 . . ?
C3 C4 H4 119.6 . . ?
C4 C5 C6 120.8(8) . . ?
C4 C5 H5 119.6 . . ?
C6 C5 H5 119.6 . . ?
C5 C6 C1 120.9(7) . . ?
C5 C6 C7 116.8(7) . . ?
C1 C6 C7 122.3(8) . . ?
N1 C7 C6 128.5(8) . . ?
N1 C7 H7 115.7 . . ?
C6 C7 H7 115.7 . . ?
C7 N1 C8 118.8(7) . . ?
C7 N1 Ni6 124.8(6) . . ?
C8 N1 Ni6 116.3(5) . . ?
N1 C8 C9 111.7(7) . . ?
N1 C8 H8A 109.3 . . ?
C9 C8 H8A 109.3 . . ?
N1 C8 H8B 109.3 . . ?
C9 C8 H8B 109.3 . . ?
H8A C8 H8B 107.9 . . ?
C8 C9 C10 112.2(8) . . ?
C8 C9 H9A 109.2 . . ?
C10 C9 H9A 109.2 . . ?
C8 C9 H9B 109.2 . . ?
C10 C9 H9B 109.2 . . ?
H9A C9 H9B 107.9 . . ?
O3 C10 C9 110.4(6) . . ?
O3 C10 H10A 109.6 . . ?
C9 C10 H10A 109.6 . . ?
O3 C10 H10B 109.6 . . ?
C9 C10 H10B 109.6 . . ?
H10A C10 H10B 108.1 . . ?
C10 O3 Ni6 130.1(5) . . ?
C10 O3 H3X 107.2 . . ?
Ni6 O3 H3X 120.8 . . ?
N2 C11 C3 127.5(7) . . ?
N2 C11 H11 116.3 . . ?
C3 C11 H11 116.3 . . ?
C11 N2 C12 115.9(6) . . ?
C11 N2 Ni2 122.8(5) . . ?
C12 N2 Ni2 120.9(5) . . ?
N2 C12 C13 113.0(6) . . ?
N2 C12 H12A 109.0 . . ?
C13 C12 H12A 109.0 . . ?
N2 C12 H12B 109.0 . . ?
C13 C12 H12B 109.0 . . ?
H12A C12 H12B 107.8 . . ?
C14 C13 C12 115.3(6) . . ?
C14 C13 H13A 108.4 . . ?
C12 C13 H13A 108.4 . . ?
C14 C13 H13B 108.4 . . ?
C12 C13 H13B 108.4 . . ?
H13A C13 H13B 107.5 . . ?
O4 C14 C13 110.9(6) . . ?
O4 C14 H14A 109.5 . . ?
C13 C14 H14A 109.5 . . ?
O4 C14 H14B 109.5 . . ?
C13 C14 H14B 109.5 . . ?
H14A C14 H14B 108.0 . . ?
C14 O4 Ni2 126.2(4) . . ?
C14 O4 H4X 99.1 . . ?
Ni2 O4 H4X 128.2 . . ?
C21 O21 Ni5 123.8(4) . . ?
C21 O21 Ni3 109.4(4) . . ?
Ni5 O21 Ni3 93.81(17) . . y
C21 O21 Ni2 120.8(4) . . ?
Ni5 O21 Ni2 102.97(19) . . ?
Ni3 O21 Ni2 100.64(17) . . ?
C22 O22 Ni1 126.0(4) . . ?
C22 O22 Ni3 108.4(4) . . ?
Ni1 O22 Ni3 119.2(2) . . y
O21 C21 C26 121.9(6) . . ?
O21 C21 C22 115.5(5) . . ?
C26 C21 C22 122.6(6) . . ?
O22 C22 C23 125.7(6) . . ?
O22 C22 C21 116.7(6) . . ?
C23 C22 C21 117.5(6) . . ?
C22 C23 C24 118.6(6) . . ?
C22 C23 C31 123.9(6) . . ?
C24 C23 C31 117.5(6) . . ?
C25 C24 C23 123.0(6) . . ?
C25 C24 H24 118.5 . . ?
C23 C24 H24 118.5 . . ?
C24 C25 C26 119.4(6) . . ?
C24 C25 H25 120.3 . . ?
C26 C25 H25 120.3 . . ?
C21 C26 C25 118.7(6) . . ?
C21 C26 C27 121.7(6) . . ?
C25 C26 C27 119.6(6) . . ?
N21 C27 C26 126.4(6) . . ?
N21 C27 H27 116.8 . . ?
C26 C27 H27 116.8 . . ?
C27 N21 C28 115.6(6) . . ?
C27 N21 Ni5 124.0(5) . . ?
C28 N21 Ni5 120.3(5) . . ?
N21 C28 C29 112.4(8) . . ?
N21 C28 H28A 109.1 . . ?
C29 C28 H28A 109.1 . . ?
N21 C28 H28B 109.1 . . ?
C29 C28 H28B 109.1 . . ?
H28A C28 H28B 107.9 . . ?
C28 C29 C30 116.2(9) . . ?
C28 C29 H29A 108.2 . . ?
C30 C29 H29A 108.2 . . ?
C28 C29 H29B 108.2 . . ?
C30 C29 H29B 108.2 . . ?
H29A C29 H29B 107.4 . . ?
O23 C30 C29 112.0(8) . . ?
O23 C30 H30A 109.2 . . ?
C29 C30 H30A 109.2 . . ?
O23 C30 H30B 109.2 . . ?
C29 C30 H30B 109.2 . . ?
H30A C30 H30B 107.9 . . ?
C30 O23 Ni5 123.5(5) . . ?
C30 O23 H23X 130.1 . . ?
Ni5 O23 H23X 100.5 . . ?
N22 C31 C23 126.9(6) . . ?
N22 C31 H31 116.5 . . ?
C23 C31 H31 116.5 . . ?
C31 N22 C32 116.9(5) . . ?
C31 N22 Ni1 124.9(5) . . ?
C32 N22 Ni1 118.1(4) . . ?
N22 C32 C33 112.5(6) . . ?
N22 C32 H32A 109.1 . . ?
C33 C32 H32A 109.1 . . ?
N22 C32 H32B 109.1 . . ?
C33 C32 H32B 109.1 . . ?
H32A C32 H32B 107.8 . . ?
C34 C33 C32 111.7(6) . . ?
C34 C33 H33A 109.3 . . ?
C32 C33 H33A 109.3 . . ?
C34 C33 H33B 109.3 . . ?
C32 C33 H33B 109.3 . . ?
H33A C33 H33B 107.9 . . ?
O24 C34 C33 110.3(5) . . ?
O24 C34 H34A 109.6 . . ?
C33 C34 H34A 109.6 . . ?
O24 C34 H34B 109.6 . . ?
C33 C34 H34B 109.6 . . ?
H34A C34 H34B 108.1 . . ?
C34 O24 Ni1 128.5(4) . . ?
C34 O24 H24X 115.2 . . ?
Ni1 O24 H24X 108.3 . . ?
C50 O50 Ni6 126.8(6) . . ?
O51 C50 O50 126.7(9) . . ?
O51 C50 C51 117.0(8) . . ?
O50 C50 C51 116.3(8) . . ?
C50 C51 H51A 109.5 . . ?
C50 C51 H51B 109.5 . . ?
H51A C51 H51B 109.5 . . ?
C50 C51 H51C 109.5 . . ?
H51A C51 H51C 109.5 . . ?
H51B C51 H51C 109.5 . . ?
C60 O60 Ni1 123.7(4) . . ?
O61 C60 O60 124.7(6) . . ?
O61 C60 C61 118.4(6) . . ?
O60 C60 C61 116.9(6) . . ?
C60 C61 H61A 109.5 . . ?
C60 C61 H61B 109.5 . . ?
H61A C61 H61B 109.5 . . ?
C60 C61 H61C 109.5 . . ?
H61A C61 H61C 109.5 . . ?
H61B C61 H61C 109.5 . . ?
C70 O70 Ni6 134.9(5) . . ?
C70 O71 Ni4 126.9(4) . . ?
O70 C70 O71 127.1(7) . . ?
O70 C70 C71 116.6(6) . . ?
O71 C70 C71 116.3(6) . . ?
C70 C71 H71A 109.5 . . ?
C70 C71 H71B 109.5 . . ?
H71A C71 H71B 109.5 . . ?
C70 C71 H71C 109.5 . . ?
H71A C71 H71C 109.5 . . ?
H71B C71 H71C 109.5 . . ?
C80 O80 Ni4 127.7(5) . . ?
C80 O81 Ni2 126.2(5) . . ?
O80 C80 O81 125.8(7) . . ?
O80 C80 C81 116.6(7) . . ?
O81 C80 C81 117.6(7) . . ?
C80 C81 H81A 109.5 . . ?
C80 C81 H81B 109.5 . . ?
H81A C81 H81B 109.5 . . ?
C80 C81 H81C 109.5 . . ?
H81A C81 H81C 109.5 . . ?
H81B C81 H81C 109.5 . . ?
C90 O90 Ni1 134.7(4) . . ?
C90 O91 Ni3 126.4(4) . . ?
O91 C90 O90 126.7(6) . . ?
O91 C90 C91 117.5(6) . . ?
O90 C90 C91 115.8(6) . . ?
C90 C91 H91A 109.5 . . ?
C90 C91 H91B 109.5 . . ?
H91A C91 H91B 109.5 . . ?
C90 C91 H91C 109.5 . . ?
H91A C91 H91C 109.5 . . ?
H91B C91 H91C 109.5 . . ?
C100 O100 Ni5 125.1(5) . . ?
C100 O101 Ni3 127.1(5) . . ?
O100 C100 O101 126.1(7) . . ?
O100 C100 C101 117.1(6) . . ?
O101 C100 C101 116.7(7) . . ?
C100 C101 H10C 109.5 . . ?
C100 C101 H10D 109.5 . . ?
H10C C101 H10D 109.5 . . ?
C100 C101 H10E 109.5 . . ?
H10C C101 H10E 109.5 . . ?
H10D C101 H10E 109.5 . . ?
C110 O110 Ni3 118.2(4) . . ?
C110 O110 Ni2 120.0(4) . . ?
Ni3 O110 Ni2 103.14(18) . . ?
C110 O110 Ni4 121.7(4) . . ?
Ni3 O110 Ni4 96.70(18) . . ?
Ni2 O110 Ni4 91.63(17) . . ?
O110 C110 H11A 109.5 . . ?
O110 C110 H11B 109.5 . . ?
H11A C110 H11B 109.5 . . ?
O110 C110 H11C 109.5 . . ?
H11A C110 H11C 109.5 . . ?
H11B C110 H11C 109.5 . . ?
C120 O120 Ni4 117.8(4) . . ?
C120 O120 Ni5 120.6(4) . . ?
Ni4 O120 Ni5 103.1(2) . . ?
C120 O120 Ni3 122.5(4) . . ?
Ni4 O120 Ni3 96.41(18) . . ?
Ni5 O120 Ni3 90.80(16) . . ?
O120 C120 H12C 109.5 . . ?
O120 C120 H12D 109.5 . . ?
H12C C120 H12D 109.5 . . ?
O120 C120 H12E 109.5 . . ?
H12C C120 H12E 109.5 . . ?
H12D C120 H12E 109.5 . . ?
C130 O130 Ni1 124.3(4) . . ?
C130 O130 H13X 105.7 . . ?
Ni1 O130 H13X 106.3 . . ?
O130 C130 H13C 109.5 . . ?
O130 C130 H13D 109.5 . . ?
H13C C130 H13D 109.5 . . ?
O130 C130 H13E 109.5 . . ?
H13C C130 H13E 109.5 . . ?
H13D C130 H13E 109.5 . . ?
C140 O140 Ni6 123.0(5) . . ?
C140 O140 H14X 103.7 . . ?
Ni6 O140 H14X 104.9 . . ?
O140 C140 H14C 109.5 . . ?
O140 C140 H14D 109.5 . . ?
H14C C140 H14D 109.5 . . ?
O140 C140 H14E 109.5 . . ?
H14C C140 H14E 109.5 . . ?
H14D C140 H14E 109.5 . . ?
C151 C150 H15A 109.5 . . ?
C151 C150 H15B 109.5 . . ?
H15A C150 H15B 109.5 . . ?
C151 C150 H15C 109.5 . . ?
H15A C150 H15C 109.5 . . ?
H15B C150 H15C 109.5 . . ?
C150 C151 O152 111.0(8) . . ?
C150 C151 H15D 109.4 . . ?
O152 C151 H15D 109.4 . . ?
C150 C151 H15E 109.4 . . ?
O152 C151 H15E 109.4 . . ?
H15D C151 H15E 108.0 . . ?
C153 O152 C151 113.5(11) . . ?
C155 C153 C154 55.4(15) . . ?
C155 C153 O152 127.0(15) . . ?
C154 C153 O152 115.1(15) . . ?
C155 C153 H15F 53.2 . . ?
C154 C153 H15F 108.5 . . ?
O152 C153 H15F 108.5 . . ?
C155 C153 H15G 124.2 . . ?
C154 C153 H15G 108.5 . . ?
O152 C153 H15G 108.5 . . ?
H15F C153 H15G 107.5 . . ?
C155 C153 H15H 105.5 . . ?
C154 C153 H15H 138.5 . . ?
O152 C153 H15H 105.5 . . ?
H15F C153 H15H 63.4 . . ?
H15G C153 H15H 47.7 . . ?
C155 C153 H15I 105.5 . . ?
C154 C153 H15I 56.3 . . ?
O152 C153 H15I 105.5 . . ?
H15F C153 H15I 145.9 . . ?
H15G C153 H15I 59.2 . . ?
H15H C153 H15I 106.1 . . ?
C153 C154 H15J 109.5 . . ?
C153 C154 H15K 109.5 . . ?
C153 C154 H15L 109.5 . . ?
C153 C155 H15M 109.5 . . ?
C153 C155 H15N 109.5 . . ?
H15M C155 H15N 109.5 . . ?
C153 C155 H15O 109.5 . . ?
H15M C155 H15O 109.5 . . ?
H15N C155 H15O 109.5 . . ?
C161 O160 H16X 89.4 . . ?
O160 C161 H16A 109.5 . . ?
O160 C161 H16B 109.5 . . ?
H16A C161 H16B 109.5 . . ?
O160 C161 H16C 109.5 . . ?
H16A C161 H16C 109.5 . . ?
H16B C161 H16C 109.5 . . ?
C171 O170 H17X 88.7 . . ?
O170 C171 H17A 109.5 . . ?
O170 C171 H17B 109.5 . . ?
H17A C171 H17B 109.5 . . ?
O170 C171 H17C 109.5 . . ?
H17A C171 H17C 109.5 . . ?
H17B C171 H17C 109.5 . . ?
H18X O180 H18Y 103.4 . . ?

loop_
_geom_bond_atom_site_label_1
_geom_bond_atom_site_label_2
_geom_bond_distance
_geom_bond_site_symmetry_2
_geom_bond_publ_flag
Ni1 O22 1.998(4) . y
Ni1 O90 2.028(4) . y
Ni1 N22 2.035(5) . y
Ni1 O60 2.065(4) . y
Ni1 O24 2.092(5) . y
Ni1 O130 2.209(5) . y
Ni2 O2 2.002(5) . y
Ni2 O4 2.030(5) . y
Ni2 O81 2.055(5) . y
Ni2 O110 2.060(4) . y
Ni2 N2 2.076(6) . y
Ni2 O21 2.141(5) . y
Ni2 Ni4 2.9588(12) . y
Ni3 O91 1.988(4) . y
Ni3 O21 2.037(4) . y
Ni3 O110 2.045(5) . y
Ni3 O120 2.078(4) . y
Ni3 O101 2.094(5) . y
Ni3 O22 2.097(4) . y
Ni3 Ni5 2.9514(12) . y
Ni4 O71 1.997(5) . y
Ni4 O120 2.042(5) . y
Ni4 O2 2.049(5) . y
Ni4 O110 2.066(4) . y
Ni4 O80 2.074(5) . y
Ni4 O1 2.098(5) . y
Ni5 O21 2.005(4) . y
Ni5 O23 2.047(5) . y
Ni5 O100 2.061(5) . y
Ni5 O120 2.067(4) . y
Ni5 N21 2.087(6) . y
Ni5 O2 2.145(5) . y
Ni6 O1 2.006(4) . y
Ni6 O70 2.031(5) . y
Ni6 N1 2.047(7) . y
Ni6 O50 2.058(6) . y
Ni6 O3 2.106(5) . y
Ni6 O140 2.167(6) . y
O1 C1 1.321(9) . ?
O2 C2 1.337(8) . ?
C1 C6 1.413(10) . ?
C1 C2 1.435(10) . ?
C2 C3 1.394(11) . ?
C3 C4 1.418(10) . ?
C3 C11 1.455(10) . ?
C4 C5 1.371(11) . ?
C4 H4 0.9500 . ?
C5 C6 1.410(11) . ?
C5 H5 0.9500 . ?
C6 C7 1.433(11) . ?
C7 N1 1.266(10) . ?
C7 H7 0.9500 . ?
N1 C8 1.461(9) . ?
C8 C9 1.517(12) . ?
C8 H8A 0.9900 . ?
C8 H8B 0.9900 . ?
C9 C10 1.522(12) . ?
C9 H9A 0.9900 . ?
C9 H9B 0.9900 . ?
C10 O3 1.435(9) . ?
C10 H10A 0.9900 . ?
C10 H10B 0.9900 . ?
O3 H3X 0.8538 . ?
C11 N2 1.296(9) . ?
C11 H11 0.9500 . ?
N2 C12 1.456(9) . ?
C12 C13 1.519(10) . ?
C12 H12A 0.9900 . ?
C12 H12B 0.9900 . ?
C13 C14 1.500(10) . ?
C13 H13A 0.9900 . ?
C13 H13B 0.9900 . ?
C14 O4 1.451(8) . ?
C14 H14A 0.9900 . ?
C14 H14B 0.9900 . ?
O4 H4X 0.8514 . ?
O21 C21 1.339(7) . ?
O22 C22 1.327(7) . ?
C21 C26 1.384(9) . ?
C21 C22 1.426(9) . ?
C22 C23 1.409(9) . ?
C23 C24 1.413(9) . ?
C23 C31 1.450(9) . ?
C24 C25 1.365(9) . ?
C24 H24 0.9500 . ?
C25 C26 1.409(9) . ?
C25 H25 0.9500 . ?
C26 C27 1.472(9) . ?
C27 N21 1.286(9) . ?
C27 H27 0.9500 . ?
N21 C28 1.476(9) . ?
C28 C29 1.477(14) . ?
C28 H28A 0.9900 . ?
C28 H28B 0.9900 . ?
C29 C30 1.509(12) . ?
C29 H29A 0.9900 . ?
C29 H29B 0.9900 . ?
C30 O23 1.447(11) . ?
C30 H30A 0.9900 . ?
C30 H30B 0.9900 . ?
O23 H23X 0.8488 . ?
C31 N22 1.288(8) . ?
C31 H31 0.9500 . ?
N22 C32 1.465(8) . ?
C32 C33 1.530(10) . ?
C32 H32A 0.9900 . ?
C32 H32B 0.9900 . ?
C33 C34 1.513(9) . ?
C33 H33A 0.9900 . ?
C33 H33B 0.9900 . ?
C34 O24 1.425(8) . ?
C34 H34A 0.9900 . ?
C34 H34B 0.9900 . ?
O24 H24X 0.8488 . ?
O50 C50 1.259(9) . ?
O51 C50 1.237(9) . ?
C50 C51 1.506(13) . ?
C51 H51A 0.9800 . ?
C51 H51B 0.9800 . ?
C51 H51C 0.9800 . ?
O60 C60 1.270(8) . ?
O61 C60 1.240(8) . ?
C60 C61 1.506(10) . ?
C61 H61A 0.9800 . ?
C61 H61B 0.9800 . ?
C61 H61C 0.9800 . ?
O70 C70 1.245(8) . ?
O71 C70 1.269(8) . ?
C70 C71 1.508(10) . ?
C71 H71A 0.9800 . ?
C71 H71B 0.9800 . ?
C71 H71C 0.9800 . ?
O80 C80 1.263(9) . ?
O81 C80 1.268(9) . ?
C80 C81 1.520(11) . ?
C81 H81A 0.9800 . ?
C81 H81B 0.9800 . ?
C81 H81C 0.9800 . ?
O90 C90 1.263(8) . ?
O91 C90 1.255(8) . ?
C90 C91 1.506(9) . ?
C91 H91A 0.9800 . ?
C91 H91B 0.9800 . ?
C91 H91C 0.9800 . ?
O100 C100 1.263(9) . ?
O101 C100 1.269(8) . ?
C100 C101 1.508(11) . ?
C101 H10C 0.9800 . ?
C101 H10D 0.9800 . ?
C101 H10E 0.9800 . ?
O110 C110 1.425(7) . ?
C110 H11A 0.9800 . ?
C110 H11B 0.9800 . ?
C110 H11C 0.9800 . ?
O120 C120 1.436(8) . ?
C120 H12C 0.9800 . ?
C120 H12D 0.9800 . ?
C120 H12E 0.9800 . ?
O130 C130 1.438(8) . ?
O130 H13X 0.8611 . ?
C130 H13C 0.9800 . ?
C130 H13D 0.9800 . ?
C130 H13E 0.9800 . ?
O140 C140 1.418(9) . ?
O140 H14X 0.8682 . ?
C140 H14C 0.9800 . ?
C140 H14D 0.9800 . ?
C140 H14E 0.9800 . ?
C150 C151 1.385(13) . ?
C150 H15A 0.9800 . ?
C150 H15B 0.9800 . ?
C150 H15C 0.9800 . ?
C151 O152 1.433(12) . ?
C151 H15D 0.9900 . ?
C151 H15E 0.9900 . ?
O152 C153 1.424(11) . ?
C153 C155 1.307(16) . ?
C153 C154 1.344(17) . ?
C153 H15F 0.9900 . ?
C153 H15G 0.9900 . ?
C153 H15H 0.9900 . ?
C153 H15I 0.9900 . ?
C154 H15J 0.9800 . ?
C154 H15K 0.9800 . ?
C154 H15L 0.9800 . ?
C155 H15M 0.9800 . ?
C155 H15N 0.9800 . ?
C155 H15O 0.9800 . ?
O160 C161 1.83(3) . ?
O160 H16X 0.8648 . ?
C161 H16A 0.9800 . ?
C161 H16B 0.9800 . ?
C161 H16C 0.9800 . ?
O170 C171 1.68(5) . ?
O170 H17X 0.8434 . ?
C171 H17A 0.9800 . ?
C171 H17B 0.9800 . ?
C171 H17C 0.9800 . ?
O180 H18X 0.8581 . ?
O180 H18Y 0.8680 . ?

loop_
_geom_hbond_atom_site_label_D
_geom_hbond_atom_site_label_H
_geom_hbond_atom_site_label_A
_geom_hbond_distance_DH
_geom_hbond_distance_HA
_geom_hbond_distance_DA
_geom_hbond_angle_DHA
_geom_hbond_site_symmetry_A
O3 H3X O50 0.85 2.13 2.711(8) 124.5 2_666
O4 H4X O61 0.85 1.83 2.653(7) 161.6 .
O23 H23X O51 0.85 2.12 2.661(8) 120.8 .
O24 H24X O60 0.85 1.93 2.737(6) 157.4 2_765
O130 H13X O101 0.86 1.92 2.779(6) 177.3 .
O170 H17X O180 0.84 1.88 2.72(4) 173.5 .
O140 H14X O80 0.87 1.87 2.737(7) 178.9 .
O180 H18X O100 0.86 1.99 2.844(10) 178.1 .
O180 H18Y O81 0.87 2.05 2.914(11) 178.9 1_455

loop_
_geom_torsion_atom_site_label_1
_geom_torsion_atom_site_label_2
_geom_torsion_atom_site_label_3
_geom_torsion_atom_site_label_4
_geom_torsion
_geom_torsion_site_symmetry_1
_geom_torsion_site_symmetry_2
_geom_torsion_site_symmetry_3
_geom_torsion_site_symmetry_4
_geom_torsion_publ_flag
O2 Ni2 Ni4 O71 174.8(3) . . . . ?
O4 Ni2 Ni4 O71 6.7(3) . . . . ?
O81 Ni2 Ni4 O71 -80.6(3) . . . . ?
O110 Ni2 Ni4 O71 20.8(3) . . . . ?
N2 Ni2 Ni4 O71 -163.7(3) . . . . ?
O21 Ni2 Ni4 O71 97.7(3) . . . . ?
O2 Ni2 Ni4 O120 74.1(2) . . . . ?
O4 Ni2 Ni4 O120 -94.0(3) . . . . ?
O81 Ni2 Ni4 O120 178.67(18) . . . . ?
O110 Ni2 Ni4 O120 -79.9(2) . . . . ?
N2 Ni2 Ni4 O120 95.7(3) . . . . ?
O21 Ni2 Ni4 O120 -2.94(17) . . . . ?
O4 Ni2 Ni4 O2 -168.1(3) . . . . ?
O81 Ni2 Ni4 O2 104.6(2) . . . . ?
O110 Ni2 Ni4 O2 -154.0(3) . . . . ?
N2 Ni2 Ni4 O2 21.6(3) . . . . ?
O21 Ni2 Ni4 O2 -77.0(2) . . . . ?
O2 Ni2 Ni4 O110 154.0(3) . . . . ?
O4 Ni2 Ni4 O110 -14.1(3) . . . . ?
O81 Ni2 Ni4 O110 -101.4(2) . . . . ?
N2 Ni2 Ni4 O110 175.6(3) . . . . ?
O21 Ni2 Ni4 O110 77.0(2) . . . . ?
O2 Ni2 Ni4 O80 -104.2(2) . . . . ?
O4 Ni2 Ni4 O80 87.7(3) . . . . ?
O81 Ni2 Ni4 O80 0.36(19) . . . . ?
O110 Ni2 Ni4 O80 101.8(2) . . . . ?
N2 Ni2 Ni4 O80 -82.6(3) . . . . ?
O21 Ni2 Ni4 O80 178.75(18) . . . . ?
O2 Ni2 Ni4 O1 -25.0(3) . . . . ?
O4 Ni2 Ni4 O1 167.0(3) . . . . ?
O81 Ni2 Ni4 O1 79.7(2) . . . . ?
O110 Ni2 Ni4 O1 -178.9(2) . . . . ?
N2 Ni2 Ni4 O1 -3.4(3) . . . . ?
O21 Ni2 Ni4 O1 -102.0(2) . . . . ?
O91 Ni3 Ni5 O21 176.8(3) . . . . ?
O110 Ni3 Ni5 O21 74.1(2) . . . . ?
O120 Ni3 Ni5 O21 153.8(3) . . . . ?
O101 Ni3 Ni5 O21 -105.3(2) . . . . ?
O22 Ni3 Ni5 O21 -24.5(2) . . . . ?
O91 Ni3 Ni5 O23 9.6(3) . . . . ?
O21 Ni3 Ni5 O23 -167.2(3) . . . . ?
O110 Ni3 Ni5 O23 -93.1(3) . . . . ?
O120 Ni3 Ni5 O23 -13.4(3) . . . . ?
O101 Ni3 Ni5 O23 87.5(3) . . . . ?
O22 Ni3 Ni5 O23 168.3(3) . . . . ?
O91 Ni3 Ni5 O100 -76.1(2) . . . . ?
O21 Ni3 Ni5 O100 107.1(2) . . . . ?
O110 Ni3 Ni5 O100 -178.85(18) . . . . ?
O120 Ni3 Ni5 O100 -99.1(2) . . . . ?
O101 Ni3 Ni5 O100 1.83(18) . . . . ?
O22 Ni3 Ni5 O100 82.55(19) . . . . ?
O91 Ni3 Ni5 O120 23.1(3) . . . . ?
O21 Ni3 Ni5 O120 -153.8(3) . . . . ?
O110 Ni3 Ni5 O120 -79.7(2) . . . . ?
O101 Ni3 Ni5 O120 101.0(2) . . . . ?
O22 Ni3 Ni5 O120 -178.3(2) . . . . ?
O91 Ni3 Ni5 N21 -161.7(3) . . . . ?
O21 Ni3 Ni5 N21 21.5(3) . . . . ?
O110 Ni3 Ni5 N21 95.5(3) . . . . ?
O120 Ni3 Ni5 N21 175.3(3) . . . . ?
O101 Ni3 Ni5 N21 -83.8(3) . . . . ?
O22 Ni3 Ni5 N21 -3.0(3) . . . . ?
O91 Ni3 Ni5 O2 100.2(2) . . . . ?
O21 Ni3 Ni5 O2 -76.6(2) . . . . ?
O110 Ni3 Ni5 O2 -2.54(17) . . . . ?
O120 Ni3 Ni5 O2 77.2(2) . . . . ?
O101 Ni3 Ni5 O2 178.13(17) . . . . ?
O22 Ni3 Ni5 O2 -101.14(18) . . . . ?
O70 Ni6 O1 C1 -170.3(6) . . . . ?
N1 Ni6 O1 C1 9.9(6) . . . . ?
O50 Ni6 O1 C1 101.1(6) . . . . ?
O3 Ni6 O1 C1 -99.5(14) . . . . ?
O140 Ni6 O1 C1 -79.4(6) . . . . ?
O70 Ni6 O1 Ni4 -24.2(3) . . . . ?
N1 Ni6 O1 Ni4 156.0(3) . . . . ?
O50 Ni6 O1 Ni4 -112.8(3) . . . . ?
O3 Ni6 O1 Ni4 46.6(15) . . . . ?
O140 Ni6 O1 Ni4 66.7(3) . . . . ?
O71 Ni4 O1 C1 156.2(5) . . . . ?
O120 Ni4 O1 C1 -105.2(5) . . . . ?
O2 Ni4 O1 C1 -27.5(5) . . . . ?
O110 Ni4 O1 C1 -13.0(9) . . . . ?
O80 Ni4 O1 C1 64.9(5) . . . . ?
Ni2 Ni4 O1 C1 -10.6(5) . . . . ?
O71 Ni4 O1 Ni6 4.8(3) . . . . ?
O120 Ni4 O1 Ni6 103.5(3) . . . . ?
O2 Ni4 O1 Ni6 -178.9(3) . . . . ?
O110 Ni4 O1 Ni6 -164.3(5) . . . . ?
O80 Ni4 O1 Ni6 -86.4(3) . . . . ?
Ni2 Ni4 O1 Ni6 -161.93(19) . . . . ?
O4 Ni2 O2 C2 -127.8(13) . . . . ?
O81 Ni2 O2 C2 42.3(5) . . . . ?
O110 Ni2 O2 C2 133.5(5) . . . . ?
N2 Ni2 O2 C2 -47.1(5) . . . . ?
O21 Ni2 O2 C2 -149.0(5) . . . . ?
Ni4 Ni2 O2 C2 115.6(5) . . . . ?
O4 Ni2 O2 Ni4 116.7(13) . . . . ?
O81 Ni2 O2 Ni4 -73.3(2) . . . . ?
O110 Ni2 O2 Ni4 17.90(19) . . . . ?
N2 Ni2 O2 Ni4 -162.7(2) . . . . ?
O21 Ni2 O2 Ni4 95.38(19) . . . . ?
O4 Ni2 O2 Ni5 15.3(14) . . . . ?
O81 Ni2 O2 Ni5 -174.6(2) . . . . ?
O110 Ni2 O2 Ni5 -83.5(2) . . . . ?
N2 Ni2 O2 Ni5 95.9(2) . . . . ?
O21 Ni2 O2 Ni5 -6.02(17) . . . . ?
Ni4 Ni2 O2 Ni5 -101.4(2) . . . . ?
O71 Ni4 O2 C2 126(3) . . . . ?
O120 Ni4 O2 C2 130.7(5) . . . . ?
O110 Ni4 O2 C2 -145.0(5) . . . . ?
O80 Ni4 O2 C2 -54.8(5) . . . . ?
O1 Ni4 O2 C2 30.3(5) . . . . ?
Ni2 Ni4 O2 C2 -127.1(5) . . . . ?
O71 Ni4 O2 Ni2 -107(3) . . . . ?
O120 Ni4 O2 Ni2 -102.2(2) . . . . ?
O110 Ni4 O2 Ni2 -17.89(19) . . . . ?
O80 Ni4 O2 Ni2 72.3(2) . . . . ?
O1 Ni4 O2 Ni2 157.4(2) . . . . ?
O71 Ni4 O2 Ni5 -3(3) . . . . ?
O120 Ni4 O2 Ni5 1.63(17) . . . . ?
O110 Ni4 O2 Ni5 85.97(19) . . . . ?
O80 Ni4 O2 Ni5 176.15(19) . . . . ?
O1 Ni4 O2 Ni5 -98.7(2) . . . . ?
Ni2 Ni4 O2 Ni5 103.9(2) . . . . ?
O21 Ni5 O2 C2 150.1(5) . . . . ?
O23 Ni5 O2 C2 -27.0(5) . . . . ?
O100 Ni5 O2 C2 -151.5(7) . . . . ?
O120 Ni5 O2 C2 -121.6(5) . . . . ?
N21 Ni5 O2 C2 68.3(5) . . . . ?
Ni3 Ni5 O2 C2 -166.4(5) . . . . ?
O21 Ni5 O2 Ni2 6.43(19) . . . . ?
O23 Ni5 O2 Ni2 -170.7(2) . . . . ?
O100 Ni5 O2 Ni2 64.9(8) . . . . ?
O120 Ni5 O2 Ni2 94.7(2) . . . . ?
N21 Ni5 O2 Ni2 -75.4(2) . . . . ?
Ni3 Ni5 O2 Ni2 49.94(16) . . . . ?
O21 Ni5 O2 Ni4 -89.95(19) . . . . ?
O23 Ni5 O2 Ni4 93.0(2) . . . . ?
O100 Ni5 O2 Ni4 -31.5(8) . . . . ?
O120 Ni5 O2 Ni4 -1.63(17) . . . . ?
N21 Ni5 O2 Ni4 -171.7(2) . . . . ?
Ni3 Ni5 O2 Ni4 -46.44(14) . . . . ?
Ni6 O1 C1 C6 -8.5(12) . . . . ?
Ni4 O1 C1 C6 -157.3(7) . . . . ?
Ni6 O1 C1 C2 169.4(5) . . . . ?
Ni4 O1 C1 C2 20.6(8) . . . . ?
Ni2 O2 C2 C3 42.8(9) . . . . ?
Ni4 O2 C2 C3 150.8(7) . . . . ?
Ni5 O2 C2 C3 -93.5(8) . . . . ?
Ni2 O2 C2 C1 -136.9(6) . . . . ?
Ni4 O2 C2 C1 -28.9(8) . . . . ?
Ni5 O2 C2 C1 86.8(7) . . . . ?
O1 C1 C2 O2 5.3(10) . . . . ?
C6 C1 C2 O2 -176.6(7) . . . . ?
O1 C1 C2 C3 -174.4(8) . . . . ?
C6 C1 C2 C3 3.7(12) . . . . ?
O2 C2 C3 C4 174.8(7) . . . . ?
C1 C2 C3 C4 -5.5(13) . . . . ?
O2 C2 C3 C11 -5.2(12) . . . . ?
C1 C2 C3 C11 174.5(7) . . . . ?
C2 C3 C4 C5 2.6(14) . . . . ?
C11 C3 C4 C5 -177.4(9) . . . . ?
C3 C4 C5 C6 1.9(15) . . . . ?
C4 C5 C6 C1 -3.7(15) . . . . ?
C4 C5 C6 C7 176.8(9) . . . . ?
O1 C1 C6 C5 178.9(8) . . . . ?
C2 C1 C6 C5 0.9(13) . . . . ?
O1 C1 C6 C7 -1.7(14) . . . . ?
C2 C1 C6 C7 -179.6(8) . . . . ?
C5 C6 C7 N1 -172.3(10) . . . . ?
C1 C6 C7 N1 8.3(16) . . . . ?
C6 C7 N1 C8 -179.7(10) . . . . ?
C6 C7 N1 Ni6 -3.3(15) . . . . ?
O1 Ni6 N1 C7 -4.4(8) . . . . ?
O70 Ni6 N1 C7 177.1(19) . . . . ?
O50 Ni6 N1 C7 -106.1(8) . . . . ?
O3 Ni6 N1 C7 166.8(8) . . . . ?
O140 Ni6 N1 C7 79.3(8) . . . . ?
O1 Ni6 N1 C8 172.1(7) . . . . ?
O70 Ni6 N1 C8 -6(3) . . . . ?
O50 Ni6 N1 C8 70.4(7) . . . . ?
O3 Ni6 N1 C8 -16.7(7) . . . . ?
O140 Ni6 N1 C8 -104.2(7) . . . . ?
C7 N1 C8 C9 -124.8(9) . . . . ?
Ni6 N1 C8 C9 58.5(10) . . . . ?
N1 C8 C9 C10 -86.1(10) . . . . ?
C8 C9 C10 O3 57.6(9) . . . . ?
C9 C10 O3 Ni6 -15.0(10) . . . . ?
O1 Ni6 O3 C10 105.3(14) . . . . ?
O70 Ni6 O3 C10 177.2(7) . . . . ?
N1 Ni6 O3 C10 -4.1(7) . . . . ?
O50 Ni6 O3 C10 -94.9(7) . . . . ?
O140 Ni6 O3 C10 85.3(7) . . . . ?
C2 C3 C11 N2 -12.6(14) . . . . ?
C4 C3 C11 N2 167.4(9) . . . . ?
C3 C11 N2 C12 178.8(8) . . . . ?
C3 C11 N2 Ni2 -8.0(12) . . . . ?
O2 Ni2 N2 C11 29.5(6) . . . . ?
O4 Ni2 N2 C11 -159.0(6) . . . . ?
O81 Ni2 N2 C11 -63.9(6) . . . . ?
O110 Ni2 N2 C11 33.0(16) . . . . ?
O21 Ni2 N2 C11 105.1(6) . . . . ?
Ni4 Ni2 N2 C11 14.7(7) . . . . ?
O2 Ni2 N2 C12 -157.6(6) . . . . ?
O4 Ni2 N2 C12 13.8(6) . . . . ?
O81 Ni2 N2 C12 108.9(6) . . . . ?
O110 Ni2 N2 C12 -154.2(11) . . . . ?
O21 Ni2 N2 C12 -82.1(6) . . . . ?
Ni4 Ni2 N2 C12 -172.4(5) . . . . ?
C11 N2 C12 C13 131.3(7) . . . . ?
Ni2 N2 C12 C13 -42.0(8) . . . . ?
N2 C12 C13 C14 73.0(8) . . . . ?
C12 C13 C14 O4 -68.4(8) . . . . ?
C13 C14 O4 Ni2 37.3(8) . . . . ?
O2 Ni2 O4 C14 68.0(15) . . . . ?
O81 Ni2 O4 C14 -102.1(5) . . . . ?
O110 Ni2 O4 C14 165.9(5) . . . . ?
N2 Ni2 O4 C14 -12.0(6) . . . . ?
O21 Ni2 O4 C14 88.8(5) . . . . ?
Ni4 Ni2 O4 C14 175.8(4) . . . . ?
O23 Ni5 O21 C21 -129.1(12) . . . . ?
O100 Ni5 O21 C21 44.4(5) . . . . ?
O120 Ni5 O21 C21 134.6(5) . . . . ?
N21 Ni5 O21 C21 -46.2(5) . . . . ?
O2 Ni5 O21 C21 -147.8(5) . . . . ?
Ni3 Ni5 O21 C21 116.4(5) . . . . ?
O23 Ni5 O21 Ni3 114.5(12) . . . . ?
O100 Ni5 O21 Ni3 -71.95(19) . . . . ?
O120 Ni5 O21 Ni3 18.20(18) . . . . ?
N21 Ni5 O21 Ni3 -162.6(2) . . . . ?
O2 Ni5 O21 Ni3 95.83(19) . . . . ?
O23 Ni5 O21 Ni2 12.7(13) . . . . ?
O100 Ni5 O21 Ni2 -173.79(19) . . . . ?
O120 Ni5 O21 Ni2 -83.64(19) . . . . ?
N21 Ni5 O21 Ni2 95.6(2) . . . . ?
O2 Ni5 O21 Ni2 -6.01(17) . . . . ?
Ni3 Ni5 O21 Ni2 -101.8(2) . . . . ?
O91 Ni3 O21 C21 135(5) . . . . ?
O110 Ni3 O21 C21 130.1(4) . . . . ?
O120 Ni3 O21 C21 -146.0(4) . . . . ?
O101 Ni3 O21 C21 -56.6(4) . . . . ?
O22 Ni3 O21 C21 30.0(4) . . . . ?
Ni5 Ni3 O21 C21 -127.9(4) . . . . ?
O91 Ni3 O21 Ni5 -97(5) . . . . ?
O110 Ni3 O21 Ni5 -102.00(19) . . . . ?
O120 Ni3 O21 Ni5 -18.13(18) . . . . ?
O101 Ni3 O21 Ni5 71.28(19) . . . . ?
O22 Ni3 O21 Ni5 157.9(2) . . . . ?
O91 Ni3 O21 Ni2 7(5) . . . . ?
O110 Ni3 O21 Ni2 1.97(16) . . . . ?
O120 Ni3 O21 Ni2 85.84(18) . . . . ?
O101 Ni3 O21 Ni2 175.25(18) . . . . ?
O22 Ni3 O21 Ni2 -98.16(18) . . . . ?
Ni5 Ni3 O21 Ni2 104.0(2) . . . . ?
O2 Ni2 O21 C21 149.7(4) . . . . ?
O4 Ni2 O21 C21 -27.2(4) . . . . ?
O81 Ni2 O21 C21 -160.4(7) . . . . ?
O110 Ni2 O21 C21 -122.3(4) . . . . ?
N2 Ni2 O21 C21 67.4(5) . . . . ?
Ni4 Ni2 O21 C21 -166.6(4) . . . . ?
O2 Ni2 O21 Ni5 6.44(18) . . . . ?
O4 Ni2 O21 Ni5 -170.43(19) . . . . ?
O81 Ni2 O21 Ni5 56.4(8) . . . . ?
O110 Ni2 O21 Ni5 94.50(19) . . . . ?
N2 Ni2 O21 Ni5 -75.8(2) . . . . ?
Ni4 Ni2 O21 Ni5 50.18(14) . . . . ?
O2 Ni2 O21 Ni3 -90.03(19) . . . . ?
O4 Ni2 O21 Ni3 93.10(19) . . . . ?
O81 Ni2 O21 Ni3 -40.1(8) . . . . ?
O110 Ni2 O21 Ni3 -1.97(16) . . . . ?
N2 Ni2 O21 Ni3 -172.3(2) . . . . ?
Ni4 Ni2 O21 Ni3 -46.29(13) . . . . ?
O90 Ni1 O22 C22 -170.7(5) . . . . ?
N22 Ni1 O22 C22 7.5(5) . . . . ?
O60 Ni1 O22 C22 103.1(5) . . . . ?
O24 Ni1 O22 C22 -106.1(8) . . . . ?
O130 Ni1 O22 C22 -79.9(5) . . . . ?
O90 Ni1 O22 Ni3 -22.2(3) . . . . ?
N22 Ni1 O22 Ni3 156.0(3) . . . . ?
O60 Ni1 O22 Ni3 -108.4(2) . . . . ?
O24 Ni1 O22 Ni3 42.4(9) . . . . ?
O130 Ni1 O22 Ni3 68.6(2) . . . . ?
O91 Ni3 O22 C22 154.7(4) . . . . ?
O21 Ni3 O22 C22 -27.5(4) . . . . ?
O110 Ni3 O22 C22 -104.9(4) . . . . ?
O120 Ni3 O22 C22 -14.6(8) . . . . ?
O101 Ni3 O22 C22 65.1(4) . . . . ?
Ni5 Ni3 O22 C22 -10.8(4) . . . . ?
O91 Ni3 O22 Ni1 1.1(3) . . . . ?
O21 Ni3 O22 Ni1 179.0(3) . . . . ?
O110 Ni3 O22 Ni1 101.5(2) . . . . ?
O120 Ni3 O22 Ni1 -168.1(5) . . . . ?
O101 Ni3 O22 Ni1 -88.5(2) . . . . ?
Ni5 Ni3 O22 Ni1 -164.31(15) . . . . ?
Ni5 O21 C21 C26 42.4(8) . . . . ?
Ni3 O21 C21 C26 151.1(5) . . . . ?
Ni2 O21 C21 C26 -93.0(6) . . . . ?
Ni5 O21 C21 C22 -137.0(5) . . . . ?
Ni3 O21 C21 C22 -28.3(6) . . . . ?
Ni2 O21 C21 C22 87.6(6) . . . . ?
Ni1 O22 C22 C23 -6.9(9) . . . . ?
Ni3 O22 C22 C23 -158.2(5) . . . . ?
Ni1 O22 C22 C21 172.2(4) . . . . ?
Ni3 O22 C22 C21 20.9(7) . . . . ?
O21 C21 C22 O22 4.5(8) . . . . ?
C26 C21 C22 O22 -174.9(6) . . . . ?
O21 C21 C22 C23 -176.3(5) . . . . ?
C26 C21 C22 C23 4.3(10) . . . . ?
O22 C22 C23 C24 178.9(6) . . . . ?
C21 C22 C23 C24 -0.2(9) . . . . ?
O22 C22 C23 C31 0.4(10) . . . . ?
C21 C22 C23 C31 -178.7(6) . . . . ?
C22 C23 C24 C25 -2.9(10) . . . . ?
C31 C23 C24 C25 175.7(6) . . . . ?
C23 C24 C25 C26 2.0(10) . . . . ?
O21 C21 C26 C25 175.4(6) . . . . ?
C22 C21 C26 C25 -5.3(10) . . . . ?
O21 C21 C26 C27 -5.5(10) . . . . ?
C22 C21 C26 C27 173.9(6) . . . . ?
C24 C25 C26 C21 2.1(10) . . . . ?
C24 C25 C26 C27 -177.1(6) . . . . ?
C21 C26 C27 N21 -11.7(12) . . . . ?
C25 C26 C27 N21 167.4(7) . . . . ?
C26 C27 N21 C28 176.3(8) . . . . ?
C26 C27 N21 Ni5 -8.5(11) . . . . ?
O21 Ni5 N21 C27 29.3(6) . . . . ?
O23 Ni5 N21 C27 -159.8(6) . . . . ?
O100 Ni5 N21 C27 -66.3(6) . . . . ?
O120 Ni5 N21 C27 33.8(17) . . . . ?
O2 Ni5 N21 C27 104.6(6) . . . . ?
Ni3 Ni5 N21 C27 14.6(7) . . . . ?
O21 Ni5 N21 C28 -155.7(7) . . . . ?
O23 Ni5 N21 C28 15.2(7) . . . . ?
O100 Ni5 N21 C28 108.7(7) . . . . ?
O120 Ni5 N21 C28 -151.2(11) . . . . ?
O2 Ni5 N21 C28 -80.4(7) . . . . ?
Ni3 Ni5 N21 C28 -170.4(6) . . . . ?
C27 N21 C28 C29 132.8(8) . . . . ?
Ni5 N21 C28 C29 -42.6(10) . . . . ?
N21 C28 C29 C30 73.4(12) . . . . ?
C28 C29 C30 O23 -70.8(14) . . . . ?
C29 C30 O23 Ni5 39.0(13) . . . . ?
O21 Ni5 O23 C30 67.9(15) . . . . ?
O100 Ni5 O23 C30 -105.6(8) . . . . ?
O120 Ni5 O23 C30 163.5(7) . . . . ?
N21 Ni5 O23 C30 -14.1(8) . . . . ?
O2 Ni5 O23 C30 86.2(8) . . . . ?
Ni3 Ni5 O23 C30 172.9(7) . . . . ?
C22 C23 C31 N22 3.7(11) . . . . ?
C24 C23 C31 N22 -174.8(6) . . . . ?
C23 C31 N22 C32 178.1(6) . . . . ?
C23 C31 N22 Ni1 -0.6(10) . . . . ?
O22 Ni1 N22 C31 -3.9(6) . . . . ?
O90 Ni1 N22 C31 160.4(15) . . . . ?
O60 Ni1 N22 C31 -107.6(5) . . . . ?
O24 Ni1 N22 C31 164.9(5) . . . . ?
O130 Ni1 N22 C31 77.8(5) . . . . ?
O22 Ni1 N22 C32 177.4(5) . . . . ?
O90 Ni1 N22 C32 -18(2) . . . . ?
O60 Ni1 N22 C32 73.7(5) . . . . ?
O24 Ni1 N22 C32 -13.8(5) . . . . ?
O130 Ni1 N22 C32 -100.9(5) . . . . ?
C31 N22 C32 C33 -127.5(6) . . . . ?
Ni1 N22 C32 C33 51.2(7) . . . . ?
N22 C32 C33 C34 -82.7(7) . . . . ?
C32 C33 C34 O24 64.7(7) . . . . ?
C33 C34 O24 Ni1 -25.9(8) . . . . ?
O22 Ni1 O24 C34 115.5(8) . . . . ?
O90 Ni1 O24 C34 -178.6(5) . . . . ?
N22 Ni1 O24 C34 2.0(5) . . . . ?
O60 Ni1 O24 C34 -92.8(5) . . . . ?
O130 Ni1 O24 C34 89.6(5) . . . . ?
O1 Ni6 O50 C50 -33.4(7) . . . . ?
O70 Ni6 O50 C50 -128.9(7) . . . . ?
N1 Ni6 O50 C50 58.0(7) . . . . ?
O3 Ni6 O50 C50 149.9(7) . . . . ?
O140 Ni6 O50 C50 152(2) . . . . ?
Ni6 O50 C50 O51 15.7(13) . . . . ?
Ni6 O50 C50 C51 -163.3(6) . . . . ?
O22 Ni1 O60 C60 -31.6(5) . . . . ?
O90 Ni1 O60 C60 -125.2(5) . . . . ?
N22 Ni1 O60 C60 61.6(5) . . . . ?
O24 Ni1 O60 C60 154.3(5) . . . . ?
O130 Ni1 O60 C60 178(53) . . . . ?
Ni1 O60 C60 O61 2.3(9) . . . . ?
Ni1 O60 C60 C61 -176.7(5) . . . . ?
O1 Ni6 O70 C70 40.7(7) . . . . ?
N1 Ni6 O70 C70 -141(2) . . . . ?
O50 Ni6 O70 C70 142.1(7) . . . . ?
O3 Ni6 O70 C70 -130.5(7) . . . . ?
O140 Ni6 O70 C70 -43.2(7) . . . . ?
O120 Ni4 O71 C70 -73.2(6) . . . . ?
O2 Ni4 O71 C70 -69(3) . . . . ?
O110 Ni4 O71 C70 -157.2(6) . . . . ?
O80 Ni4 O71 C70 112.3(6) . . . . ?
O1 Ni4 O71 C70 26.3(6) . . . . ?
Ni2 Ni4 O71 C70 -171.5(5) . . . . ?
Ni6 O70 C70 O71 -17.5(12) . . . . ?
Ni6 O70 C70 C71 163.6(5) . . . . ?
Ni4 O71 C70 O70 -24.6(11) . . . . ?
Ni4 O71 C70 C71 154.3(5) . . . . ?
O71 Ni4 O80 C80 139.5(6) . . . . ?
O120 Ni4 O80 C80 -9.0(14) . . . . ?
O2 Ni4 O80 C80 -40.4(6) . . . . ?
O110 Ni4 O80 C80 43.4(6) . . . . ?
O1 Ni4 O80 C80 -118.2(6) . . . . ?
Ni2 Ni4 O80 C80 0.5(6) . . . . ?
O2 Ni2 O81 C80 40.7(6) . . . . ?
O4 Ni2 O81 C80 -140.8(5) . . . . ?
O110 Ni2 O81 C80 -44.5(6) . . . . ?
N2 Ni2 O81 C80 125.6(6) . . . . ?
O21 Ni2 O81 C80 -7.6(11) . . . . ?
Ni4 Ni2 O81 C80 -1.4(5) . . . . ?
Ni4 O80 C80 O81 -1.7(11) . . . . ?
Ni4 O80 C80 C81 177.2(5) . . . . ?
Ni2 O81 C80 O80 2.2(10) . . . . ?
Ni2 O81 C80 C81 -176.7(6) . . . . ?
O22 Ni1 O90 C90 45.3(6) . . . . ?
N22 Ni1 O90 C90 -118.9(17) . . . . ?
O60 Ni1 O90 C90 148.5(6) . . . . ?
O24 Ni1 O90 C90 -123.5(6) . . . . ?
O130 Ni1 O90 C90 -36.6(6) . . . . ?
O21 Ni3 O91 C90 -77(5) . . . . ?
O110 Ni3 O91 C90 -72.0(6) . . . . ?
O120 Ni3 O91 C90 -155.6(5) . . . . ?
O101 Ni3 O91 C90 114.8(5) . . . . ?
O22 Ni3 O91 C90 27.7(6) . . . . ?
Ni5 Ni3 O91 C90 -171.6(4) . . . . ?
Ni3 O91 C90 O90 -20.0(10) . . . . ?
Ni3 O91 C90 C91 157.4(5) . . . . ?
Ni1 O90 C90 O91 -26.2(11) . . . . ?
Ni1 O90 C90 C91 156.3(5) . . . . ?
O21 Ni5 O100 C100 44.2(5) . . . . ?
O23 Ni5 O100 C100 -136.8(5) . . . . ?
O120 Ni5 O100 C100 -41.2(5) . . . . ?
N21 Ni5 O100 C100 128.7(5) . . . . ?
O2 Ni5 O100 C100 -12.2(10) . . . . ?
Ni3 Ni5 O100 C100 2.8(5) . . . . ?
O91 Ni3 O101 C100 131.1(5) . . . . ?
O21 Ni3 O101 C100 -48.5(5) . . . . ?
O110 Ni3 O101 C100 -11.2(12) . . . . ?
O120 Ni3 O101 C100 35.8(5) . . . . ?
O22 Ni3 O101 C100 -126.3(5) . . . . ?
Ni5 Ni3 O101 C100 -7.6(5) . . . . ?
Ni5 O100 C100 O101 -9.9(9) . . . . ?
Ni5 O100 C100 C101 167.8(4) . . . . ?
Ni3 O101 C100 O100 13.0(9) . . . . ?
Ni3 O101 C100 C101 -164.7(4) . . . . ?
O91 Ni3 O110 C110 43.0(4) . . . . ?
O21 Ni3 O110 C110 -137.2(4) . . . . ?
O120 Ni3 O110 C110 137.3(4) . . . . ?
O101 Ni3 O110 C110 -175.2(8) . . . . ?
O22 Ni3 O110 C110 -61.0(4) . . . . ?
Ni5 Ni3 O110 C110 -178.7(4) . . . . ?
O91 Ni3 O110 Ni2 178.12(18) . . . . ?
O21 Ni3 O110 Ni2 -2.06(17) . . . . ?
O120 Ni3 O110 Ni2 -87.55(19) . . . . ?
O101 Ni3 O110 Ni2 -40.1(10) . . . . ?
O22 Ni3 O110 Ni2 74.16(19) . . . . ?
Ni5 Ni3 O110 Ni2 -43.59(15) . . . . ?
O91 Ni3 O110 Ni4 -88.63(18) . . . . ?
O21 Ni3 O110 Ni4 91.19(18) . . . . ?
O120 Ni3 O110 Ni4 5.70(17) . . . . ?
O101 Ni3 O110 Ni4 53.2(9) . . . . ?
O22 Ni3 O110 Ni4 167.41(16) . . . . ?
Ni5 Ni3 O110 Ni4 49.67(13) . . . . ?
O2 Ni2 O110 C110 -146.4(4) . . . . ?
O4 Ni2 O110 C110 42.2(4) . . . . ?
O81 Ni2 O110 C110 -53.1(4) . . . . ?
N2 Ni2 O110 C110 -149.8(12) . . . . ?
O21 Ni2 O110 C110 136.1(4) . . . . ?
Ni4 Ni2 O110 C110 -128.6(5) . . . . ?
O2 Ni2 O110 Ni3 79.5(2) . . . . ?
O4 Ni2 O110 Ni3 -91.9(2) . . . . ?
O81 Ni2 O110 Ni3 172.8(2) . . . . ?
N2 Ni2 O110 Ni3 76.1(13) . . . . ?
O21 Ni2 O110 Ni3 1.98(16) . . . . ?
Ni4 Ni2 O110 Ni3 97.3(2) . . . . ?
O2 Ni2 O110 Ni4 -17.71(18) . . . . ?
O4 Ni2 O110 Ni4 170.85(18) . . . . ?
O81 Ni2 O110 Ni4 75.59(19) . . . . ?
N2 Ni2 O110 Ni4 -21.2(13) . . . . ?
O21 Ni2 O110 Ni4 -95.28(17) . . . . ?
O71 Ni4 O110 C110 -39.0(5) . . . . ?
O120 Ni4 O110 C110 -135.0(5) . . . . ?
O2 Ni4 O110 C110 144.7(5) . . . . ?
O80 Ni4 O110 C110 53.2(5) . . . . ?
O1 Ni4 O110 C110 130.3(6) . . . . ?
Ni2 Ni4 O110 C110 127.3(5) . . . . ?
O71 Ni4 O110 Ni3 90.2(2) . . . . ?
O120 Ni4 O110 Ni3 -5.80(17) . . . . ?
O2 Ni4 O110 Ni3 -86.10(19) . . . . ?
O80 Ni4 O110 Ni3 -177.55(18) . . . . ?
O1 Ni4 O110 Ni3 -100.4(6) . . . . ?
Ni2 Ni4 O110 Ni3 -103.44(19) . . . . ?
O71 Ni4 O110 Ni2 -166.31(19) . . . . ?
O120 Ni4 O110 Ni2 97.64(18) . . . . ?
O2 Ni4 O110 Ni2 17.34(18) . . . . ?
O80 Ni4 O110 Ni2 -74.11(18) . . . . ?
O1 Ni4 O110 Ni2 3.0(7) . . . . ?
O71 Ni4 O120 C120 42.4(5) . . . . ?
O2 Ni4 O120 C120 -137.3(5) . . . . ?
O110 Ni4 O120 C120 137.8(5) . . . . ?
O80 Ni4 O120 C120 -169.3(9) . . . . ?
O1 Ni4 O120 C120 -61.1(5) . . . . ?
Ni2 Ni4 O120 C120 -178.6(4) . . . . ?
O71 Ni4 O120 Ni5 177.99(18) . . . . ?
O2 Ni4 O120 Ni5 -1.71(18) . . . . ?
O110 Ni4 O120 Ni5 -86.62(18) . . . . ?
O80 Ni4 O120 Ni5 -33.7(11) . . . . ?
O1 Ni4 O120 Ni5 74.5(2) . . . . ?
Ni2 Ni4 O120 Ni5 -43.00(15) . . . . ?
O71 Ni4 O120 Ni3 -89.69(19) . . . . ?
O2 Ni4 O120 Ni3 90.61(19) . . . . ?
O110 Ni4 O120 Ni3 5.70(17) . . . . ?
O80 Ni4 O120 Ni3 58.6(11) . . . . ?
O1 Ni4 O120 Ni3 166.81(18) . . . . ?
Ni2 Ni4 O120 Ni3 49.32(14) . . . . ?
O21 Ni5 O120 C120 -147.0(5) . . . . ?
O23 Ni5 O120 C120 42.1(5) . . . . ?
O100 Ni5 O120 C120 -51.4(5) . . . . ?
N21 Ni5 O120 C120 -151.5(12) . . . . ?
O2 Ni5 O120 C120 135.7(5) . . . . ?
Ni3 Ni5 O120 C120 -129.2(5) . . . . ?
O21 Ni5 O120 Ni4 79.0(2) . . . . ?
O23 Ni5 O120 Ni4 -91.9(2) . . . . ?
O100 Ni5 O120 Ni4 174.58(19) . . . . ?
N21 Ni5 O120 Ni4 74.5(13) . . . . ?
O2 Ni5 O120 Ni4 1.65(17) . . . . ?
Ni3 Ni5 O120 Ni4 96.8(2) . . . . ?
O21 Ni5 O120 Ni3 -17.78(18) . . . . ?
O23 Ni5 O120 Ni3 171.3(2) . . . . ?
O100 Ni5 O120 Ni3 77.81(18) . . . . ?
N21 Ni5 O120 Ni3 -22.3(14) . . . . ?
O2 Ni5 O120 Ni3 -95.12(18) . . . . ?
O91 Ni3 O120 C120 -36.8(5) . . . . ?
O21 Ni3 O120 C120 145.3(5) . . . . ?
O110 Ni3 O120 C120 -134.7(5) . . . . ?
O101 Ni3 O120 C120 53.4(5) . . . . ?
O22 Ni3 O120 C120 132.7(6) . . . . ?
Ni5 Ni3 O120 C120 127.8(5) . . . . ?
O91 Ni3 O120 Ni4 92.1(2) . . . . ?
O21 Ni3 O120 Ni4 -85.78(19) . . . . ?
O110 Ni3 O120 Ni4 -5.77(17) . . . . ?
O101 Ni3 O120 Ni4 -177.73(19) . . . . ?
O22 Ni3 O120 Ni4 -98.5(6) . . . . ?
Ni5 Ni3 O120 Ni4 -103.3(2) . . . . ?
O91 Ni3 O120 Ni5 -164.61(18) . . . . ?
O21 Ni3 O120 Ni5 17.52(17) . . . . ?
O110 Ni3 O120 Ni5 97.54(18) . . . . ?
O101 Ni3 O120 Ni5 -74.43(18) . . . . ?
O22 Ni3 O120 Ni5 4.8(7) . . . . ?
O22 Ni1 O130 C130 -143.8(5) . . . . ?
O90 Ni1 O130 C130 -49.4(5) . . . . ?
N22 Ni1 O130 C130 123.8(5) . . . . ?
O60 Ni1 O130 C130 7.1(19) . . . . ?
O24 Ni1 O130 C130 30.8(5) . . . . ?
O1 Ni6 O140 C140 -136.1(6) . . . . ?
O70 Ni6 O140 C140 -40.4(6) . . . . ?
N1 Ni6 O140 C140 132.6(6) . . . . ?
O50 Ni6 O140 C140 39(3) . . . . ?
O3 Ni6 O140 C140 40.7(6) . . . . ?
C150 C151 O152 C153 177.8(12) . . . . ?
C151 O152 C153 C155 -104(3) . . . . ?
C151 O152 C153 C154 -168.6(16) . . . . ?
